data_4312842
loop_
_publ_author_name
'Wei-Zhong Chen'
'Tong Ren'

_publ_contact_author_address
; Department of Chemistry 
  University of Miami 
  PO BOX 249118 
  Coral Gables, FL 33124-0431 
  USA 
;
_publ_contact_author_email tren@miami.edu
_publ_contact_author_fax '(305) 284-1880'
_publ_contact_author_name 'Dr. Ren, Tong'
_publ_contact_author_phone '(305) 284-6617'
_publ_section_title
;
 Synthesis and Characterization of Ru2(DMBA)4X2 (X = CN, N3, N(CN)2, I):
 Controlling Structural, Redox, and Magnetic Properties with Axial Ligands
;
_journal_name_full 'Inorganic Chemistry'
_journal_page_first 8847
_journal_page_last 8852
_journal_paper_doi 10.1021/ic035106k
_journal_volume 42
_journal_year 2003
_chemical_formula_sum 'C124 H139 N42 O2 Ru6'
_chemical_formula_weight 2856.19
_chemical_name_systematic
; 
 ? 
;
_space_group_IT_number 2
_symmetry_cell_setting triclinic
_symmetry_space_group_name_Hall '-P 1'
_symmetry_space_group_name_H-M 'P -1'
_atom_sites_solution_hydrogens geom
_atom_sites_solution_primary direct
_atom_sites_solution_secondary difmap
_audit_creation_method SHELXL-97
_cell_angle_alpha 83.131(4)
_cell_angle_beta 82.778(4)
_cell_angle_gamma 75.228(4)
_cell_formula_units_Z 2
_cell_length_a 13.425(3)
_cell_length_b 20.155(4)
_cell_length_c 27.587(5)
_cell_measurement_reflns_used 4959
_cell_measurement_temperature 300(2)
_cell_measurement_theta_max 22.426
_cell_measurement_theta_min 2.207
_cell_volume 7131(2)
_computing_cell_refinement 'Bruker SMART'
_computing_data_collection 'Bruker SMART'
_computing_data_reduction 'Bruker SHELXTL'
_computing_molecular_graphics 'Bruker SHELXTL'
_computing_publication_material 'Bruker SHELXTL'
_computing_structure_refinement 'SHELXL-97 (Sheldrick, 1997)'
_computing_structure_solution 'SHELXS-97 (Sheldrick, 1990)'
_diffrn_ambient_temperature 300(2)
_diffrn_measured_fraction_theta_full 0.991
_diffrn_measured_fraction_theta_max 0.991
_diffrn_measurement_device_type 'CCD area detector'
_diffrn_measurement_method 'phi and omega scans'
_diffrn_radiation_monochromator graphite
_diffrn_radiation_source 'fine-focus sealed tube'
_diffrn_radiation_type MoK\a
_diffrn_radiation_wavelength 0.71073
_diffrn_reflns_av_R_equivalents 0.1241
_diffrn_reflns_av_sigmaI/netI 0.2444
_diffrn_reflns_limit_h_max 15
_diffrn_reflns_limit_h_min -14
_diffrn_reflns_limit_k_max 23
_diffrn_reflns_limit_k_min -17
_diffrn_reflns_limit_l_max 32
_diffrn_reflns_limit_l_min -25
_diffrn_reflns_number 37973
_diffrn_reflns_theta_full 25.00
_diffrn_reflns_theta_max 25.00
_diffrn_reflns_theta_min 1.05
_exptl_absorpt_coefficient_mu 2.380
_exptl_absorpt_correction_type none
_exptl_crystal_colour Green
_exptl_crystal_density_diffrn 4.656
_exptl_crystal_density_method 'not measured'
_exptl_crystal_description Plate
_exptl_crystal_F_000 10199
_exptl_crystal_size_max 0.33
_exptl_crystal_size_mid 0.30
_exptl_crystal_size_min 0.05
_refine_diff_density_max 1.352
_refine_diff_density_min -0.679
_refine_diff_density_rms 0.128
_refine_ls_extinction_method none
_refine_ls_goodness_of_fit_ref 1.021
_refine_ls_hydrogen_treatment mixed
_refine_ls_matrix_type full
_refine_ls_number_parameters 1466
_refine_ls_number_reflns 24868
_refine_ls_number_restraints 1
_refine_ls_restrained_S_all 1.021
_refine_ls_R_factor_all 0.2051
_refine_ls_R_factor_gt 0.0744
_refine_ls_shift/su_max 0.006
_refine_ls_shift/su_mean 0.000
_refine_ls_structure_factor_coef Fsqd
_refine_ls_weighting_details 'calc w=1/[\s^2^(Fo^2^)+(0.0600P)^2^+0.0000P] where P=(Fo^2^+2Fc^2^)/3'
_refine_ls_weighting_scheme calc
_refine_ls_wR_factor_gt 0.1854
_refine_ls_wR_factor_ref 0.2226
_reflns_number_gt 8724
_reflns_number_total 24868
_reflns_threshold_expression >2sigma(I)
_cod_data_source_file ic035106ksi20030918_032956_3.cif
_cod_data_source_block compd3
_cod_depositor_comments
;
The following automatic conversions were performed:

'_symmetry_cell_setting' value 'Triclinic' changed to 'triclinic'
according to the built-in table from CIF Core dictionary named
'cif_core.dic' version 2.4.1 from
2010-06-29.

'_exptl_absorpt_correction_type' value 'None' changed to
'none' according to the built-in table from CIF Core dictionary named
'cif_core.dic' version 2.4.1 from 2010-06-29.

Automatic conversion script
Id: cif_fix_values 1646 2011-03-28 12:23:43Z adriana 
;
_cod_database_code 4312842

loop_
_symmetry_equiv_pos_as_xyz
'x, y, z'
'-x, -y, -z'

loop_
_atom_site_label
_atom_site_type_symbol
_atom_site_fract_x
_atom_site_fract_y
_atom_site_fract_z
_atom_site_U_iso_or_equiv
_atom_site_adp_type
_atom_site_occupancy
_atom_site_symmetry_multiplicity
_atom_site_calc_flag
_atom_site_refinement_flags
_atom_site_disorder_assembly
_atom_site_disorder_group
Ru1 Ru 0.15256(8) 0.25297(5) 0.04266(4) 0.0508(3) Uani 1 1 d . . .
Ru2 Ru 0.17892(8) 0.19274(5) -0.02577(4) 0.0535(3) Uani 1 1 d . . .
Ru3 Ru 0.82998(8) 0.20413(5) 0.37718(3) 0.0538(3) Uani 1 1 d . . .
Ru4 Ru 0.83035(8) 0.27313(5) 0.30433(3) 0.0524(3) Uani 1 1 d . . .
Ru5 Ru 0.87816(8) 0.27025(5) 0.72482(3) 0.0522(3) Uani 1 1 d . . .
Ru6 Ru 0.84855(8) 0.33968(5) 0.65294(4) 0.0545(3) Uani 1 1 d . . .
N1 N 0.1302(8) 0.3106(5) 0.1114(4) 0.068(3) Uani 1 1 d . . .
N2 N 0.1397(14) 0.3572(7) 0.1858(5) 0.121(6) Uani 1 1 d . . .
N3 N 0.2607(18) 0.3172(12) 0.2386(9) 0.214(10) Uani 1 1 d . . .
N4 N 0.2055(9) 0.1334(6) -0.0938(4) 0.080(4) Uani 1 1 d . . .
N5 N 0.2684(14) 0.0990(10) -0.1755(6) 0.163(8) Uani 1 1 d . . .
N6 N 0.2035(16) 0.0670(10) -0.2380(7) 0.193(9) Uani 1 1 d . . .
N7 N 0.2892(8) 0.2823(5) 0.0210(4) 0.059(3) Uani 1 1 d . . .
N8 N 0.2880(8) 0.2457(5) -0.0562(4) 0.066(3) Uani 1 1 d . . .
N9 N 0.0694(7) 0.3378(4) 0.0041(3) 0.051(3) Uani 1 1 d . . .
N10 N 0.0630(7) 0.2687(5) -0.0546(3) 0.057(3) Uani 1 1 d . . .
N11 N 0.2913(7) 0.1191(5) 0.0074(3) 0.050(3) Uani 1 1 d . . .
N12 N 0.2343(7) 0.1653(5) 0.0794(3) 0.050(3) Uani 1 1 d . . .
N13 N 0.0739(7) 0.1400(5) 0.0064(3) 0.052(3) Uani 1 1 d . . .
N14 N 0.0163(7) 0.2203(5) 0.0618(3) 0.046(2) Uani 1 1 d . . .
N15 N 0.8313(8) 0.3403(6) 0.2324(4) 0.067(3) Uani 1 1 d . . .
N16 N 0.848(2) 0.4104(11) 0.1565(7) 0.245(14) Uani 1 1 d . . .
N17 N 0.7705(16) 0.4960(13) 0.1077(7) 0.219(11) Uani 1 1 d . . .
N18 N 0.8295(9) 0.1375(5) 0.4500(4) 0.071(3) Uani 1 1 d . . .
N19 N 0.820(2) 0.0889(14) 0.5340(7) 0.238(13) Uani 1 1 d D . .
N20 N 0.807(3) 0.0037(15) 0.5747(9) 0.278(15) Uani 1 1 d . . .
N21 N 0.7031(7) 0.3394(5) 0.3336(4) 0.058(3) Uani 1 1 d . . .
N22 N 0.7327(7) 0.2860(5) 0.4091(3) 0.057(3) Uani 1 1 d . . .
N23 N 0.9183(7) 0.3246(5) 0.3316(3) 0.054(3) Uani 1 1 d . . .
N24 N 0.9547(7) 0.2348(5) 0.3924(3) 0.053(3) Uani 1 1 d . . .
N25 N 0.9586(7) 0.2031(5) 0.2787(3) 0.049(3) Uani 1 1 d . . .
N26 N 0.9280(7) 0.1248(5) 0.3421(3) 0.052(3) Uani 1 1 d . . .
N27 N 0.7429(8) 0.2186(5) 0.2793(4) 0.070(3) Uani 1 1 d . . .
N28 N 0.7061(8) 0.1745(5) 0.3585(4) 0.067(3) Uani 1 1 d . . .
N29 N 0.9138(8) 0.2018(6) 0.7957(4) 0.070(3) Uani 1 1 d . . .
N30 N 0.9461(16) 0.1116(8) 0.8624(6) 0.169(8) Uani 1 1 d . . .
N31 N 0.849(2) 0.0794(16) 0.9265(8) 0.389(9) Uani 1 1 d . . .
N32 N 0.8192(9) 0.4032(6) 0.5824(4) 0.079(4) Uani 1 1 d . . .
N33 N 0.8088(12) 0.4479(8) 0.4947(5) 0.123(5) Uani 1 1 d . . .
N34 N 0.8205(17) 0.5552(9) 0.4496(5) 0.179(9) Uani 1 1 d . . .
N35 N 0.7949(7) 0.3511(5) 0.7620(3) 0.056(3) Uani 1 1 d . . .
N36 N 0.7332(7) 0.4052(5) 0.6898(4) 0.056(3) Uani 1 1 d . . .
N37 N 0.7437(7) 0.2418(5) 0.7209(4) 0.060(3) Uani 1 1 d . . .
N38 N 0.7437(9) 0.2864(5) 0.6405(4) 0.071(3) Uani 1 1 d . . .
N39 N 0.9575(7) 0.1921(5) 0.6846(3) 0.048(3) Uani 1 1 d . . .
N40 N 0.9659(7) 0.2695(5) 0.6193(3) 0.058(3) Uani 1 1 d . . .
N41 N 1.0102(7) 0.3015(5) 0.7253(3) 0.050(3) Uani 1 1 d . . .
N42 N 0.9495(7) 0.3911(5) 0.6700(3) 0.055(3) Uani 1 1 d . . .
C1 C 0.1392(11) 0.3291(7) 0.1467(5) 0.069(4) Uani 1 1 d . . .
C2 C 0.190(2) 0.3437(16) 0.2125(8) 0.193(15) Uani 1 1 d . . .
C3 C 0.2250(12) 0.1166(7) -0.1315(6) 0.081(5) Uani 1 1 d . . .
C4 C 0.2327(16) 0.0858(10) -0.2062(8) 0.125(8) Uani 1 1 d . . .
C5 C 0.3289(11) 0.2735(7) -0.0252(5) 0.066(4) Uani 1 1 d . . .
C6 C 0.3414(10) 0.3070(8) 0.0542(5) 0.089(5) Uani 1 1 d . . .
H13D H 0.4029 0.3180 0.0372 0.133 Uiso 1 1 calc R . .
H13E H 0.3599 0.2720 0.0806 0.133 Uiso 1 1 calc R . .
H13F H 0.2966 0.3475 0.0671 0.133 Uiso 1 1 calc R . .
C7 C 0.3224(10) 0.2482(8) -0.1076(4) 0.087(5) Uani 1 1 d . . .
H7A H 0.3723 0.2756 -0.1146 0.131 Uiso 1 1 calc R . .
H7B H 0.2643 0.2684 -0.1261 0.131 Uiso 1 1 calc R . .
H7C H 0.3535 0.2024 -0.1166 0.131 Uiso 1 1 calc R . .
C8 C 0.4262(13) 0.2941(8) -0.0428(5) 0.083(5) Uani 1 1 d . . .
C9 C 0.4259(14) 0.3603(12) -0.0565(6) 0.135(8) Uani 1 1 d . . .
H20A H 0.3655 0.3954 -0.0546 0.162 Uiso 1 1 calc R . .
C10 C 0.5286(15) 0.3738(10) -0.0751(6) 0.130(7) Uiso 1 1 d . . .
H28B H 0.5330 0.4176 -0.0887 0.156 Uiso 1 1 calc R . .
C11 C 0.6149(19) 0.3228(13) -0.0721(8) 0.156(9) Uiso 1 1 d . . .
H87A H 0.6765 0.3357 -0.0822 0.187 Uiso 1 1 calc R . .
C12 C 0.6254(17) 0.2549(13) -0.0565(8) 0.171(9) Uani 1 1 d . . .
H14A H 0.6870 0.2212 -0.0549 0.205 Uiso 1 1 calc R . .
C13 C 0.5156(16) 0.2451(11) -0.0421(6) 0.124(6) Uiso 1 1 d . . .
H28A H 0.5102 0.2004 -0.0317 0.149 Uiso 1 1 calc R . .
C14 C 0.0374(9) 0.3292(7) -0.0377(5) 0.056(3) Uani 1 1 d . . .
C15 C 0.0563(12) 0.4072(6) 0.0198(5) 0.098(5) Uani 1 1 d . . .
H91A H 0.0161 0.4408 -0.0023 0.146 Uiso 1 1 calc R . .
H91B H 0.1230 0.4165 0.0197 0.146 Uiso 1 1 calc R . .
H91C H 0.0213 0.4094 0.0524 0.146 Uiso 1 1 calc R . .
C16 C 0.0109(11) 0.2525(7) -0.0957(5) 0.098(5) Uani 1 1 d . . .
H12F H -0.0415 0.2923 -0.1056 0.147 Uiso 1 1 calc R . .
H12G H -0.0204 0.2149 -0.0844 0.147 Uiso 1 1 calc R . .
H12H H 0.0613 0.2401 -0.1230 0.147 Uiso 1 1 calc R . .
C17 C -0.0404(11) 0.3887(6) -0.0622(5) 0.061(4) Uani 1 1 d . . .
C18 C -0.0046(11) 0.4271(7) -0.1024(5) 0.075(4) Uani 1 1 d . . .
H12I H 0.0649 0.4153 -0.1142 0.090 Uiso 1 1 calc R . .
C19 C -0.0698(14) 0.4818(7) -0.1247(5) 0.093(5) Uani 1 1 d . . .
H17F H -0.0447 0.5084 -0.1510 0.112 Uiso 1 1 calc R . .
C20 C -0.1729(14) 0.4973(7) -0.1082(6) 0.092(5) Uani 1 1 d . . .
H13A H -0.2189 0.5331 -0.1243 0.110 Uiso 1 1 calc R . .
C21 C -0.2088(11) 0.4591(9) -0.0672(7) 0.100(5) Uani 1 1 d . . .
H12K H -0.2789 0.4701 -0.0561 0.120 Uiso 1 1 calc R . .
C22 C -0.1431(12) 0.4057(8) -0.0428(6) 0.097(5) Uani 1 1 d . . .
H12J H -0.1665 0.3819 -0.0145 0.116 Uiso 1 1 calc R . .
C23 C 0.2934(9) 0.1157(6) 0.0554(4) 0.048(3) Uani 1 1 d . . .
C24 C 0.3673(10) 0.0713(7) -0.0218(4) 0.081(4) Uani 1 1 d . . .
H11A H 0.4139 0.0402 -0.0009 0.121 Uiso 1 1 calc R . .
H11B H 0.4055 0.0964 -0.0457 0.121 Uiso 1 1 calc R . .
H11C H 0.3328 0.0455 -0.0383 0.121 Uiso 1 1 calc R . .
C25 C 0.2118(9) 0.1538(7) 0.1345(4) 0.070(4) Uani 1 1 d . . .
H13I H 0.2558 0.1111 0.1464 0.105 Uiso 1 1 calc R . .
H13J H 0.1407 0.1522 0.1424 0.105 Uiso 1 1 calc R . .
H13K H 0.2245 0.1910 0.1497 0.105 Uiso 1 1 calc R . .
C26 C 0.3615(10) 0.0559(8) 0.0823(5) 0.066(4) Uani 1 1 d . . .
C27 C 0.3381(10) -0.0080(7) 0.0876(5) 0.072(4) Uani 1 1 d . . .
H90A H 0.2847 -0.0154 0.0722 0.086 Uiso 1 1 calc R . .
C28 C 0.3988(14) -0.0618(8) 0.1175(6) 0.098(6) Uani 1 1 d . . .
H16A H 0.3852 -0.1053 0.1223 0.117 Uiso 1 1 calc R . .
C29 C 0.4788(13) -0.0487(11) 0.1396(6) 0.104(7) Uani 1 1 d . . .
H17A H 0.5180 -0.0843 0.1590 0.124 Uiso 1 1 calc R . .
C30 C 0.5004(14) 0.0091(10) 0.1344(7) 0.108(7) Uani 1 1 d . . .
H13C H 0.5551 0.0152 0.1495 0.130 Uiso 1 1 calc R . .
C31 C 0.4434(11) 0.0630(7) 0.1065(5) 0.071(4) Uani 1 1 d . . .
H96A H 0.4596 0.1056 0.1036 0.085 Uiso 1 1 calc R . .
C32 C 0.0063(10) 0.1649(6) 0.0439(5) 0.059(4) Uani 1 1 d . . .
C33 C 0.0756(10) 0.0723(6) -0.0089(5) 0.075(4) Uani 1 1 d . . .
H92A H 0.0208 0.0550 0.0098 0.113 Uiso 1 1 calc R . .
H92B H 0.1409 0.0409 -0.0032 0.113 Uiso 1 1 calc R . .
H92C H 0.0661 0.0768 -0.0431 0.113 Uiso 1 1 calc R . .
C34 C -0.0626(9) 0.2588(7) 0.0959(5) 0.074(4) Uani 1 1 d . . .
H12M H -0.1209 0.2385 0.1015 0.111 Uiso 1 1 calc R . .
H12N H -0.0845 0.3057 0.0823 0.111 Uiso 1 1 calc R . .
H12O H -0.0346 0.2577 0.1264 0.111 Uiso 1 1 calc R . .
C35 C -0.0770(10) 0.1312(7) 0.0662(5) 0.061(4) Uani 1 1 d . . .
C36 C -0.0715(13) 0.0916(8) 0.1098(6) 0.096(5) Uani 1 1 d . . .
H70F H -0.0134 0.0889 0.1258 0.116 Uiso 1 1 calc R . .
C37 C -0.1349(17) 0.0576(13) 0.1320(10) 0.157(10) Uani 1 1 d . . .
H70B H -0.1240 0.0314 0.1619 0.188 Uiso 1 1 calc R . .
C38 C -0.218(2) 0.0628(11) 0.1084(11) 0.171(13) Uani 1 1 d . . .
H70E H -0.2683 0.0404 0.1234 0.205 Uiso 1 1 calc R . .
C39 C -0.2342(14) 0.0980(11) 0.0650(9) 0.136(8) Uani 1 1 d . . .
H70C H -0.2930 0.0993 0.0499 0.163 Uiso 1 1 calc R . .
C40 C -0.1584(12) 0.1342(8) 0.0416(6) 0.099(5) Uani 1 1 d . . .
H70D H -0.1657 0.1585 0.0109 0.119 Uiso 1 1 calc R . .
C41 C 0.8259(13) 0.1117(8) 0.4872(6) 0.090(5) Uani 1 1 d . . .
C42 C 0.818(3) 0.0561(15) 0.5725(12) 0.34(3) Uani 1 1 d D . .
C43 C 0.8317(12) 0.3755(8) 0.1968(5) 0.083(5) Uani 1 1 d . . .
C44 C 0.7996(14) 0.4512(11) 0.1310(6) 0.107(6) Uani 1 1 d . . .
C45 C 0.6794(9) 0.3382(7) 0.3806(5) 0.058(4) Uani 1 1 d . . .
C46 C 0.6312(10) 0.3848(7) 0.3028(5) 0.086(5) Uani 1 1 d . . .
H4A H 0.5757 0.4119 0.3229 0.128 Uiso 1 1 calc R . .
H4B H 0.6038 0.3582 0.2836 0.128 Uiso 1 1 calc R . .
H4C H 0.6661 0.4147 0.2814 0.128 Uiso 1 1 calc R . .
C47 C 0.7252(10) 0.2875(7) 0.4634(4) 0.079(4) Uani 1 1 d . . .
H1A H 0.6766 0.3289 0.4728 0.118 Uiso 1 1 calc R . .
H1B H 0.7919 0.2863 0.4731 0.118 Uiso 1 1 calc R . .
H1C H 0.7022 0.2482 0.4793 0.118 Uiso 1 1 calc R . .
C48 C 0.6013(11) 0.3964(7) 0.4041(4) 0.059(4) Uani 1 1 d . . .
C49 C 0.5059(11) 0.3898(9) 0.4268(5) 0.087(5) Uani 1 1 d . . .
H94A H 0.4867 0.3484 0.4281 0.105 Uiso 1 1 calc R . .
C50 C 0.4391(10) 0.4467(10) 0.4476(5) 0.084(5) Uani 1 1 d . . .
H13H H 0.3751 0.4416 0.4626 0.101 Uiso 1 1 calc R . .
C51 C 0.4602(13) 0.5069(10) 0.4476(6) 0.087(5) Uani 1 1 d . . .
H13B H 0.4129 0.5434 0.4617 0.104 Uiso 1 1 calc R . .
C52 C 0.5512(14) 0.5132(7) 0.4266(5) 0.087(5) Uani 1 1 d . . .
H13G H 0.5686 0.5550 0.4268 0.104 Uiso 1 1 calc R . .
C53 C 0.6226(11) 0.4600(8) 0.4041(5) 0.075(4) Uani 1 1 d . . .
H95A H 0.6853 0.4673 0.3890 0.090 Uiso 1 1 calc R . .
C54 C 0.9733(9) 0.2930(7) 0.3687(5) 0.061(4) Uani 1 1 d . . .
C55 C 0.9229(10) 0.3948(6) 0.3117(5) 0.073(4) Uani 1 1 d . . .
H12C H 0.9684 0.4106 0.3293 0.110 Uiso 1 1 calc R . .
H12D H 0.8548 0.4249 0.3152 0.110 Uiso 1 1 calc R . .
H12E H 0.9484 0.3947 0.2776 0.110 Uiso 1 1 calc R . .
C56 C 1.0251(10) 0.1915(7) 0.4280(4) 0.075(4) Uani 1 1 d . . .
H3A H 1.0797 0.2132 0.4309 0.113 Uiso 1 1 calc R . .
H3B H 1.0543 0.1469 0.4164 0.113 Uiso 1 1 calc R . .
H3C H 0.9866 0.1867 0.4594 0.113 Uiso 1 1 calc R . .
C57 C 1.0563(7) 0.3215(5) 0.3836(3) 0.061(4) Uiso 1 1 d G . .
C58 C 1.0382(7) 0.3537(5) 0.4277(3) 0.084(4) Uiso 1 1 d G . .
C59 C 1.1147(9) 0.3818(5) 0.4422(3) 0.111(6) Uiso 1 1 d G . .
C60 C 1.2094(8) 0.3777(5) 0.4126(4) 0.102(5) Uiso 1 1 d G . .
C61 C 1.2275(7) 0.3455(6) 0.3686(4) 0.116(6) Uiso 1 1 d G . .
C62 C 1.1510(8) 0.3174(5) 0.3541(3) 0.086(5) Uiso 1 1 d G . .
C63 C 0.9790(9) 0.1400(7) 0.2993(5) 0.052(3) Uani 1 1 d . . .
C64 C 1.0311(10) 0.2223(6) 0.2389(4) 0.071(4) Uani 1 1 d . . .
H6A H 1.0862 0.1827 0.2320 0.107 Uiso 1 1 calc R . .
H6B H 1.0592 0.2576 0.2484 0.107 Uiso 1 1 calc R . .
H6C H 0.9957 0.2394 0.2101 0.107 Uiso 1 1 calc R . .
C65 C 0.9366(11) 0.0542(6) 0.3615(5) 0.082(5) Uani 1 1 d . . .
H10A H 0.9857 0.0243 0.3403 0.122 Uiso 1 1 calc R . .
H10B H 0.8703 0.0437 0.3633 0.122 Uiso 1 1 calc R . .
H10C H 0.9595 0.0475 0.3937 0.122 Uiso 1 1 calc R . .
C66 C 1.0603(12) 0.0852(7) 0.2772(5) 0.070(4) Uani 1 1 d . . .
C67 C 1.0376(14) 0.0586(7) 0.2360(5) 0.100(6) Uani 1 1 d . . .
H12A H 0.9729 0.0721 0.2242 0.121 Uiso 1 1 calc R . .
C68 C 1.1181(17) 0.0116(11) 0.2148(8) 0.139(8) Uiso 1 1 d . . .
H34C H 1.1064 -0.0088 0.1882 0.167 Uiso 1 1 calc R . .
C69 C 1.2114(15) -0.0066(7) 0.2297(7) 0.118(8) Uani 1 1 d . . .
H61A H 1.2626 -0.0368 0.2117 0.142 Uiso 1 1 calc R . .
C70 C 1.2386(16) 0.0160(11) 0.2702(8) 0.135(7) Uiso 1 1 d . . .
H34A H 1.3045 0.0006 0.2806 0.162 Uiso 1 1 calc R . .
C71 C 1.1563(15) 0.0657(8) 0.2954(6) 0.109(6) Uani 1 1 d . . .
H17B H 1.1678 0.0840 0.3230 0.131 Uiso 1 1 calc R . .
C72 C 0.6854(11) 0.1826(7) 0.3127(6) 0.074(4) Uani 1 1 d . . .
C73 C 0.7436(12) 0.2163(8) 0.2252(4) 0.097(5) Uani 1 1 d . . .
H15B H 0.6988 0.1885 0.2194 0.145 Uiso 1 1 calc R . .
H15C H 0.8128 0.1969 0.2115 0.145 Uiso 1 1 calc R . .
H15D H 0.7197 0.2622 0.2102 0.145 Uiso 1 1 calc R . .
C74 C 0.6372(11) 0.1440(8) 0.3951(5) 0.097(5) Uani 1 1 d . . .
H14J H 0.5843 0.1334 0.3791 0.145 Uiso 1 1 calc R . .
H14K H 0.6056 0.1761 0.4189 0.145 Uiso 1 1 calc R . .
H14L H 0.6766 0.1025 0.4112 0.145 Uiso 1 1 calc R . .
C75 C 0.6061(13) 0.1521(9) 0.2943(6) 0.083(5) Uani 1 1 d . . .
C76 C 0.5142(16) 0.1920(11) 0.2896(7) 0.121(7) Uani 1 1 d . . .
H41F H 0.4984 0.2370 0.2981 0.145 Uiso 1 1 calc R . .
C77 C 0.4397(19) 0.1671(14) 0.2718(11) 0.175(12) Uani 1 1 d . . .
H40F H 0.3739 0.1946 0.2675 0.210 Uiso 1 1 calc R . .
C78 C 0.468(2) 0.1012(18) 0.2611(10) 0.171(13) Uani 1 1 d . . .
H40D H 0.4194 0.0851 0.2477 0.206 Uiso 1 1 calc R . .
C79 C 0.559(2) 0.0559(13) 0.2678(8) 0.162(10) Uani 1 1 d . . .
H40E H 0.5733 0.0102 0.2611 0.194 Uiso 1 1 calc R . .
C80 C 0.6337(13) 0.0843(10) 0.2863(6) 0.100(6) Uani 1 1 d . . .
H41E H 0.6987 0.0570 0.2925 0.120 Uiso 1 1 calc R . .
C81 C 0.9242(12) 0.1602(8) 0.8281(6) 0.084(5) Uani 1 1 d . . .
C82 C 0.8776(18) 0.1029(9) 0.8989(7) 0.119(8) Uani 1 1 d . . .
C83 C 0.8177(11) 0.4274(8) 0.5440(6) 0.078(4) Uani 1 1 d . . .
C84 C 0.8198(14) 0.5080(10) 0.4722(5) 0.088(5) Uani 1 1 d . . .
C85 C 0.7276(10) 0.4021(6) 0.7377(5) 0.060(4) Uani 1 1 d . . .
C86 C 0.8048(10) 0.3532(7) 0.8156(4) 0.081(4) Uani 1 1 d . . .
H41A H 0.7601 0.3948 0.8270 0.121 Uiso 1 1 calc R . .
H41B H 0.8752 0.3519 0.8199 0.121 Uiso 1 1 calc R . .
H41C H 0.7855 0.3141 0.8342 0.121 Uiso 1 1 calc R . .
C87 C 0.6506(10) 0.4535(8) 0.6635(5) 0.096(5) Uani 1 1 d . . .
H14D H 0.6022 0.4807 0.6865 0.144 Uiso 1 1 calc R . .
H14E H 0.6152 0.4279 0.6474 0.144 Uiso 1 1 calc R . .
H14F H 0.6807 0.4833 0.6396 0.144 Uiso 1 1 calc R . .
C88 C 0.6473(11) 0.4519(8) 0.7667(5) 0.071(4) Uani 1 1 d . . .
C89 C 0.5591(12) 0.4333(9) 0.7885(6) 0.097(5) Uani 1 1 d . . .
H94C H 0.5535 0.3884 0.7880 0.116 Uiso 1 1 calc R . .
C90 C 0.4763(16) 0.4821(12) 0.8121(7) 0.131(8) Uani 1 1 d . . .
H99B H 0.4147 0.4706 0.8248 0.157 Uiso 1 1 calc R . .
C91 C 0.4899(18) 0.5447(14) 0.8152(7) 0.132(9) Uani 1 1 d . . .
H99D H 0.4379 0.5754 0.8325 0.159 Uiso 1 1 calc R . .
C92 C 0.5759(18) 0.5668(9) 0.7945(7) 0.126(7) Uani 1 1 d . . .
H99C H 0.5814 0.6115 0.7965 0.152 Uiso 1 1 calc R . .
C93 C 0.6532(12) 0.5195(9) 0.7709(6) 0.099(5) Uani 1 1 d . . .
H94D H 0.7126 0.5330 0.7569 0.119 Uiso 1 1 calc R . .
C94 C 0.7018(10) 0.2530(7) 0.6768(6) 0.068(4) Uani 1 1 d . . .
C95 C 0.6915(10) 0.2124(7) 0.7656(4) 0.080(4) Uani 1 1 d . . .
H40A H 0.6303 0.2015 0.7576 0.120 Uiso 1 1 calc R . .
H40B H 0.6728 0.2453 0.7896 0.120 Uiso 1 1 calc R . .
H40C H 0.7375 0.1712 0.7786 0.120 Uiso 1 1 calc R . .
C96 C 0.7121(12) 0.2848(8) 0.5921(5) 0.102(5) Uani 1 1 d . . .
H17C H 0.6632 0.2568 0.5947 0.153 Uiso 1 1 calc R . .
H17D H 0.7716 0.2658 0.5705 0.153 Uiso 1 1 calc R . .
H17E H 0.6806 0.3308 0.5793 0.153 Uiso 1 1 calc R . .
C97 C 0.6103(13) 0.2213(8) 0.6746(6) 0.089(5) Uani 1 1 d . . .
C98 C 0.6247(15) 0.1539(9) 0.6660(7) 0.129(7) Uani 1 1 d . . .
H94B H 0.6917 0.1278 0.6587 0.154 Uiso 1 1 calc R . .
C99 C 0.539(2) 0.1219(16) 0.6680(11) 0.207(14) Uani 1 1 d . . .
H86B H 0.5495 0.0758 0.6628 0.248 Uiso 1 1 calc R . .
C100 C 0.445(3) 0.1620(16) 0.6778(16) 0.26(2) Uani 1 1 d . . .
H86A H 0.3883 0.1426 0.6802 0.315 Uiso 1 1 calc R . .
C101 C 0.4279(17) 0.2278(16) 0.6841(12) 0.223(15) Uani 1 1 d . . .
H99A H 0.3601 0.2529 0.6907 0.268 Uiso 1 1 calc R . .
C102 C 0.5083(17) 0.2614(10) 0.6811(9) 0.182(11) Uani 1 1 d . . .
H86C H 0.4945 0.3086 0.6833 0.218 Uiso 1 1 calc R . .
C103 C 0.9952(10) 0.2060(7) 0.6402(5) 0.058(4) Uani 1 1 d . . .
C104 C 0.9661(11) 0.1183(6) 0.7038(4) 0.077(4) Uani 1 1 d . . .
H43A H 1.0060 0.0888 0.6798 0.115 Uiso 1 1 calc R . .
H43B H 0.8982 0.1100 0.7104 0.115 Uiso 1 1 calc R . .
H43C H 0.9997 0.1088 0.7335 0.115 Uiso 1 1 calc R . .
C105 C 1.0241(11) 0.2895(7) 0.5746(5) 0.093(5) Uani 1 1 d . . .
H44A H 1.0754 0.2500 0.5638 0.139 Uiso 1 1 calc R . .
H44B H 1.0576 0.3241 0.5806 0.139 Uiso 1 1 calc R . .
H44C H 0.9780 0.3077 0.5496 0.139 Uiso 1 1 calc R . .
C106 C 1.0703(11) 0.1536(6) 0.6112(5) 0.059(4) Uani 1 1 d . . .
C107 C 1.1713(13) 0.1238(8) 0.6265(5) 0.084(5) Uani 1 1 d . . .
H70A H 1.1873 0.1391 0.6544 0.100 Uiso 1 1 calc R . .
C108 C 1.2461(15) 0.0749(10) 0.6039(8) 0.128(8) Uani 1 1 d . . .
H41D H 1.3094 0.0562 0.6166 0.154 Uiso 1 1 calc R . .
C109 C 1.2232(16) 0.0537(10) 0.5601(8) 0.139(10) Uani 1 1 d . . .
H14M H 1.2737 0.0231 0.5419 0.166 Uiso 1 1 calc R . .
C110 C 1.1253(17) 0.0789(7) 0.5448(6) 0.108(7) Uani 1 1 d . . .
H15A H 1.1094 0.0629 0.5172 0.130 Uiso 1 1 calc R . .
C111 C 1.0474(12) 0.1292(7) 0.5705(5) 0.081(4) Uani 1 1 d . . .
H51A H 0.9820 0.1451 0.5597 0.098 Uiso 1 1 calc R . .
C112 C 1.0191(9) 0.3597(7) 0.7004(4) 0.055(3) Uani 1 1 d . . .
C113 C 1.0938(9) 0.2579(7) 0.7529(5) 0.076(4) Uani 1 1 d . . .
H14G H 1.1507 0.2795 0.7496 0.113 Uiso 1 1 calc R . .
H14H H 1.1166 0.2137 0.7402 0.113 Uiso 1 1 calc R . .
H14I H 1.0687 0.2523 0.7869 0.113 Uiso 1 1 calc R . .
C114 C 0.9440(11) 0.4621(7) 0.6500(5) 0.085(5) Uani 1 1 d . . .
H42A H 0.9974 0.4781 0.6618 0.128 Uiso 1 1 calc R . .
H42B H 0.8776 0.4907 0.6603 0.128 Uiso 1 1 calc R . .
H42C H 0.9535 0.4644 0.6148 0.128 Uiso 1 1 calc R . .
C115 C 1.1050(10) 0.3921(7) 0.7112(5) 0.065(4) Uani 1 1 d . . .
C116 C 1.1055(14) 0.4149(8) 0.7563(6) 0.093(5) Uani 1 1 d . . .
H76D H 1.0489 0.4138 0.7793 0.112 Uiso 1 1 calc R . .
C117 C 1.181(2) 0.4384(15) 0.7691(10) 0.171(12) Uani 1 1 d . . .
H76A H 1.1776 0.4543 0.7997 0.205 Uiso 1 1 calc R . .
C118 C 1.258(2) 0.4383(11) 0.7386(9) 0.154(12) Uani 1 1 d . . .
H76B H 1.3105 0.4537 0.7489 0.185 Uiso 1 1 calc R . .
C119 C 1.2746(11) 0.4185(9) 0.6915(9) 0.131(8) Uani 1 1 d . . .
H76C H 1.3336 0.4219 0.6707 0.157 Uiso 1 1 calc R . .
C120 C 1.1936(13) 0.3920(8) 0.6771(6) 0.096(5) Uani 1 1 d . . .
H76E H 1.1992 0.3755 0.6466 0.115 Uiso 1 1 calc R . .
C523 C 0.580(3) 0.421(2) 0.0515(13) 0.200 Uiso 0.731(8) 1 d P . .
C524 C 0.527(3) 0.2276(18) 0.1483(13) 0.200 Uiso 0.731(8) 1 d P . .
C525 C 0.601(3) 0.250(2) 0.1125(14) 0.200 Uiso 0.731(8) 1 d P . .
C526 C 0.616(3) 0.353(2) 0.0655(15) 0.200 Uiso 0.731(8) 1 d P . .
O1 O 0.7075(19) 0.3233(12) 0.0423(8) 0.200 Uiso 0.731(8) 1 d P . .
O2 O 0.5752(18) 0.3178(14) 0.0961(9) 0.200 Uiso 0.731(8) 1 d P . .

loop_
_atom_site_aniso_label
_atom_site_aniso_U_11
_atom_site_aniso_U_22
_atom_site_aniso_U_33
_atom_site_aniso_U_23
_atom_site_aniso_U_13
_atom_site_aniso_U_12
Ru1 0.0589(7) 0.0454(6) 0.0492(7) -0.0074(5) -0.0071(5) -0.0123(5)
Ru2 0.0668(7) 0.0474(7) 0.0464(6) -0.0075(5) -0.0073(5) -0.0120(6)
Ru3 0.0658(7) 0.0514(7) 0.0446(6) -0.0026(5) 0.0038(5) -0.0204(6)
Ru4 0.0641(7) 0.0510(7) 0.0440(6) -0.0020(5) -0.0027(5) -0.0198(6)
Ru5 0.0642(7) 0.0474(7) 0.0450(6) 0.0024(5) -0.0084(5) -0.0149(6)
Ru6 0.0717(8) 0.0460(7) 0.0443(6) 0.0013(5) -0.0112(5) -0.0117(6)
N1 0.084(8) 0.063(8) 0.062(8) -0.021(6) -0.015(6) -0.017(6)
N2 0.25(2) 0.088(10) 0.039(8) 0.000(8) -0.026(10) -0.072(12)
N3 0.22(2) 0.22(2) 0.21(2) -0.09(2) -0.001(18) -0.055(19)
N4 0.094(9) 0.062(8) 0.083(9) -0.041(7) -0.017(8) 0.001(7)
N5 0.181(17) 0.24(2) 0.073(11) -0.067(12) -0.046(11) -0.014(14)
N6 0.22(2) 0.19(2) 0.137(17) -0.035(15) -0.077(15) 0.032(16)
N7 0.065(7) 0.059(7) 0.059(7) -0.005(6) -0.011(6) -0.024(6)
N8 0.084(8) 0.062(7) 0.055(7) -0.012(6) -0.008(6) -0.020(6)
N9 0.072(7) 0.031(6) 0.050(6) -0.003(5) -0.014(5) -0.009(5)
N10 0.064(7) 0.056(7) 0.052(7) -0.006(6) -0.020(5) -0.011(6)
N11 0.048(6) 0.040(6) 0.050(6) -0.012(5) 0.011(5) 0.010(5)
N12 0.056(7) 0.043(6) 0.042(6) -0.002(5) -0.004(5) 0.004(5)
N13 0.071(7) 0.041(6) 0.045(6) -0.007(5) -0.011(5) -0.013(5)
N14 0.042(6) 0.036(6) 0.057(7) -0.003(5) -0.001(5) -0.003(5)
N15 0.080(8) 0.075(8) 0.047(7) -0.003(6) 0.004(6) -0.027(7)
N16 0.32(3) 0.18(2) 0.128(17) 0.071(15) 0.043(17) 0.07(2)
N17 0.19(2) 0.26(3) 0.163(18) 0.109(18) -0.029(14) -0.016(18)
N18 0.107(9) 0.057(7) 0.049(7) -0.002(6) 0.017(7) -0.034(7)
N19 0.34(3) 0.29(3) 0.122(17) 0.044(18) -0.039(18) -0.16(3)
N20 0.40(4) 0.25(3) 0.19(2) -0.09(2) -0.05(2) -0.05(3)
N21 0.068(7) 0.053(7) 0.047(7) -0.010(5) -0.014(6) 0.002(6)
N22 0.062(7) 0.070(8) 0.039(6) -0.012(5) -0.003(5) -0.014(6)
N23 0.057(7) 0.037(6) 0.070(7) 0.007(5) -0.023(5) -0.014(5)
N24 0.070(7) 0.047(6) 0.046(6) 0.009(5) -0.016(5) -0.023(6)
N25 0.048(6) 0.044(6) 0.052(6) -0.003(5) 0.015(5) -0.016(5)
N26 0.069(7) 0.043(6) 0.046(6) -0.008(5) 0.008(5) -0.019(5)
N27 0.080(8) 0.065(8) 0.073(8) -0.023(6) -0.013(6) -0.021(7)
N28 0.076(8) 0.081(8) 0.059(7) -0.006(6) 0.013(6) -0.054(7)
N29 0.076(8) 0.057(8) 0.071(8) 0.014(6) -0.008(6) -0.014(6)
N30 0.28(2) 0.109(14) 0.135(15) 0.075(12) -0.110(15) -0.072(14)
N31 0.56(2) 0.59(2) 0.20(2) 0.26(2) -0.21(2) -0.520
N32 0.108(10) 0.072(9) 0.046(7) 0.014(6) -0.020(7) -0.006(7)
N33 0.192(16) 0.120(13) 0.065(10) -0.013(9) -0.035(10) -0.040(12)
N34 0.32(2) 0.144(16) 0.077(11) 0.059(11) -0.044(13) -0.091(17)
N35 0.064(7) 0.038(6) 0.058(7) -0.012(5) -0.008(5) 0.007(5)
N36 0.059(7) 0.055(7) 0.049(7) -0.014(5) -0.011(5) -0.001(5)
N37 0.053(7) 0.080(8) 0.059(7) -0.005(6) 0.001(5) -0.039(6)
N38 0.094(9) 0.056(7) 0.073(8) 0.001(6) -0.026(7) -0.031(7)
N39 0.060(7) 0.039(6) 0.045(6) 0.001(5) 0.003(5) -0.019(5)
N40 0.073(7) 0.051(7) 0.048(6) 0.002(5) 0.017(5) -0.029(6)
N41 0.057(7) 0.050(7) 0.042(6) 0.002(5) -0.006(5) -0.015(5)
N42 0.066(7) 0.037(6) 0.062(7) 0.014(5) -0.027(5) -0.011(5)
C1 0.108(12) 0.053(9) 0.053(9) -0.004(8) -0.001(9) -0.040(8)
C2 0.25(3) 0.32(4) 0.074(15) 0.087(19) -0.069(17) -0.21(3)
C3 0.107(13) 0.073(11) 0.061(10) -0.025(9) -0.027(10) 0.002(9)
C4 0.154(17) 0.110(15) 0.102(16) -0.030(12) -0.096(14) 0.031(12)
C5 0.080(11) 0.067(10) 0.051(9) 0.011(8) -0.001(8) -0.027(8)
C6 0.073(10) 0.137(14) 0.078(10) -0.023(10) -0.009(8) -0.060(10)
C7 0.105(12) 0.123(13) 0.040(8) -0.005(8) 0.010(8) -0.049(10)
C8 0.107(13) 0.064(11) 0.066(10) 0.013(8) 0.004(9) -0.013(10)
C9 0.120(16) 0.20(2) 0.117(15) 0.014(15) -0.022(12) -0.098(17)
C12 0.15(2) 0.18(3) 0.18(2) -0.048(19) -0.003(16) -0.015(18)
C14 0.050(8) 0.059(9) 0.064(9) -0.016(8) -0.003(7) -0.020(7)
C15 0.138(14) 0.055(10) 0.104(12) -0.021(9) -0.060(10) -0.003(9)
C16 0.133(14) 0.059(10) 0.106(12) -0.018(9) -0.070(11) 0.002(9)
C17 0.077(10) 0.046(8) 0.067(9) 0.010(7) -0.023(8) -0.027(8)
C18 0.093(11) 0.059(10) 0.072(10) -0.003(8) -0.013(8) -0.017(9)
C19 0.130(15) 0.054(10) 0.073(11) -0.004(8) -0.015(10) 0.022(10)
C20 0.127(15) 0.038(9) 0.114(14) 0.000(9) -0.070(12) 0.000(10)
C21 0.052(10) 0.095(14) 0.151(16) 0.001(12) -0.023(10) -0.013(10)
C22 0.060(11) 0.081(12) 0.143(15) 0.039(10) -0.034(10) -0.016(9)
C23 0.051(8) 0.044(8) 0.043(8) 0.000(6) 0.001(6) -0.007(6)
C24 0.087(11) 0.095(12) 0.047(9) -0.006(8) 0.004(7) -0.002(9)
C25 0.068(9) 0.074(10) 0.054(9) -0.014(7) -0.003(7) 0.009(8)
C26 0.053(9) 0.079(11) 0.057(9) -0.020(8) 0.016(7) -0.001(8)
C27 0.068(10) 0.065(10) 0.080(10) -0.013(8) -0.013(8) -0.003(8)
C28 0.125(15) 0.053(10) 0.082(12) 0.015(9) 0.031(10) 0.010(10)
C29 0.068(13) 0.145(19) 0.061(11) 0.025(12) -0.006(8) 0.026(13)
C30 0.084(14) 0.102(16) 0.113(15) -0.001(13) -0.006(10) 0.015(13)
C31 0.067(10) 0.062(10) 0.076(10) -0.015(8) -0.006(8) 0.001(8)
C32 0.070(10) 0.050(9) 0.055(9) -0.019(7) -0.028(7) 0.004(7)
C33 0.089(11) 0.046(9) 0.091(11) -0.018(8) -0.009(8) -0.014(8)
C34 0.070(10) 0.080(10) 0.076(10) -0.033(8) 0.017(8) -0.024(8)
C35 0.048(9) 0.065(9) 0.078(10) -0.022(8) 0.001(7) -0.028(7)
C36 0.101(13) 0.104(14) 0.092(13) 0.015(10) 0.008(10) -0.058(11)
C37 0.098(17) 0.16(2) 0.22(3) 0.029(18) -0.033(17) -0.060(17)
C38 0.16(2) 0.096(18) 0.23(3) -0.002(18) 0.11(2) -0.056(18)
C39 0.073(13) 0.130(19) 0.23(3) -0.043(18) -0.020(16) -0.050(13)
C40 0.075(12) 0.104(14) 0.125(15) -0.019(11) -0.005(11) -0.031(11)
C41 0.132(14) 0.094(13) 0.056(10) -0.004(9) 0.009(10) -0.062(11)
C42 0.12(2) 0.12(3) 0.70(9) 0.17(4) 0.03(4) 0.00(2)
C43 0.110(13) 0.060(10) 0.056(10) -0.004(8) 0.015(9) 0.008(9)
C44 0.110(15) 0.112(17) 0.071(13) 0.036(11) -0.006(10) 0.001(13)
C45 0.043(8) 0.078(10) 0.056(9) -0.021(8) 0.001(7) -0.017(7)
C46 0.084(11) 0.096(12) 0.064(10) -0.010(9) -0.015(8) 0.006(9)
C47 0.096(11) 0.093(11) 0.047(9) -0.020(8) -0.007(7) -0.015(9)
C48 0.068(10) 0.060(9) 0.050(8) -0.006(7) -0.012(7) -0.012(8)
C49 0.064(11) 0.113(14) 0.087(12) -0.018(10) -0.007(9) -0.022(10)
C50 0.034(9) 0.136(16) 0.070(10) -0.030(11) -0.008(7) 0.011(10)
C51 0.060(11) 0.108(15) 0.082(12) -0.026(11) -0.009(9) 0.009(11)
C52 0.121(14) 0.060(10) 0.071(11) -0.029(9) -0.029(10) 0.013(10)
C53 0.079(11) 0.083(12) 0.052(9) -0.001(8) -0.012(7) -0.002(9)
C54 0.055(9) 0.051(9) 0.081(10) -0.024(8) -0.006(7) -0.013(7)
C55 0.086(11) 0.053(9) 0.082(10) 0.001(8) -0.013(8) -0.022(8)
C56 0.074(10) 0.066(10) 0.080(10) 0.012(8) -0.021(8) -0.011(8)
C63 0.042(8) 0.055(9) 0.065(9) -0.014(7) 0.006(6) -0.022(7)
C64 0.095(11) 0.060(9) 0.055(8) 0.006(7) 0.025(7) -0.033(8)
C65 0.117(13) 0.053(9) 0.069(10) -0.012(8) 0.026(8) -0.023(9)
C66 0.074(11) 0.053(9) 0.073(11) 0.010(8) 0.008(9) -0.011(8)
C67 0.163(16) 0.062(10) 0.061(10) -0.015(8) 0.035(11) -0.017(11)
C69 0.161(18) 0.037(9) 0.123(15) -0.002(9) 0.103(13) -0.020(10)
C71 0.138(17) 0.061(11) 0.122(15) -0.023(10) 0.031(13) -0.028(12)
C72 0.092(11) 0.073(10) 0.072(11) -0.017(9) -0.004(9) -0.042(9)
C73 0.148(15) 0.117(13) 0.047(9) -0.003(9) -0.022(9) -0.067(12)
C74 0.105(12) 0.138(14) 0.069(10) -0.008(9) 0.022(8) -0.084(11)
C75 0.081(12) 0.098(14) 0.085(11) 0.001(10) -0.002(9) -0.054(11)
C76 0.077(14) 0.142(19) 0.161(18) -0.029(14) -0.009(13) -0.053(14)
C77 0.090(18) 0.15(2) 0.25(3) 0.02(2) -0.001(18) -0.004(19)
C78 0.13(2) 0.26(4) 0.16(2) 0.02(3) -0.04(2) -0.12(3)
C79 0.19(3) 0.17(2) 0.17(2) -0.051(19) 0.02(2) -0.13(2)
C80 0.100(13) 0.120(15) 0.104(13) -0.016(12) -0.001(10) -0.071(13)
C81 0.108(13) 0.066(11) 0.083(12) 0.011(9) -0.031(10) -0.026(10)
C82 0.22(2) 0.079(12) 0.097(15) 0.056(11) -0.093(14) -0.095(13)
C83 0.082(11) 0.062(11) 0.087(12) -0.028(10) -0.012(10) 0.000(8)
C84 0.146(15) 0.090(13) 0.032(9) -0.004(8) 0.000(9) -0.043(12)
C85 0.071(10) 0.047(8) 0.059(9) -0.027(7) 0.000(8) -0.002(7)
C86 0.106(12) 0.090(11) 0.043(8) -0.013(8) -0.014(8) -0.014(9)
C87 0.059(10) 0.135(15) 0.078(11) -0.022(10) -0.003(8) 0.008(10)
C88 0.075(11) 0.074(11) 0.061(9) -0.007(8) -0.035(8) 0.000(9)
C89 0.063(11) 0.118(15) 0.102(13) -0.008(11) -0.005(9) -0.011(11)
C90 0.096(16) 0.16(2) 0.114(17) -0.035(17) -0.022(12) 0.018(17)
C91 0.127(19) 0.18(3) 0.065(13) -0.039(16) -0.014(12) 0.022(19)
C92 0.16(2) 0.066(12) 0.131(18) -0.041(12) -0.018(15) 0.024(14)
C93 0.079(12) 0.084(13) 0.133(15) -0.033(12) -0.008(10) -0.008(10)
C94 0.065(10) 0.051(9) 0.094(12) -0.024(9) -0.029(9) -0.007(8)
C95 0.075(10) 0.090(11) 0.078(10) 0.006(8) 0.000(8) -0.038(9)
C96 0.156(15) 0.104(13) 0.058(10) -0.009(9) -0.041(10) -0.038(12)
C97 0.097(13) 0.064(11) 0.114(13) 0.001(10) -0.052(10) -0.020(10)
C98 0.128(17) 0.084(14) 0.19(2) 0.001(14) -0.059(14) -0.036(13)
C99 0.18(3) 0.21(3) 0.28(3) 0.03(3) -0.13(3) -0.13(2)
C100 0.24(4) 0.14(3) 0.45(5) 0.08(3) -0.18(4) -0.09(3)
C101 0.071(16) 0.22(3) 0.39(4) 0.05(3) -0.08(2) -0.07(2)
C102 0.105(18) 0.076(14) 0.35(3) 0.006(18) -0.073(19) 0.007(14)
C103 0.059(9) 0.044(8) 0.070(10) -0.008(8) -0.005(7) -0.010(7)
C104 0.122(13) 0.037(8) 0.067(9) 0.001(7) 0.003(8) -0.019(8)
C105 0.130(14) 0.065(10) 0.078(11) -0.004(9) -0.013(10) -0.016(10)
C106 0.077(10) 0.038(8) 0.056(9) 0.006(7) 0.002(7) -0.013(7)
C107 0.108(13) 0.078(11) 0.065(10) -0.022(9) 0.002(9) -0.022(10)
C108 0.099(15) 0.111(16) 0.141(19) -0.035(15) 0.040(14) 0.023(12)
C109 0.127(18) 0.068(14) 0.16(2) 0.046(14) 0.059(17) 0.020(13)
C110 0.21(2) 0.041(10) 0.066(11) -0.026(8) 0.031(13) -0.027(12)
C111 0.113(13) 0.066(10) 0.068(10) -0.019(9) -0.010(9) -0.021(9)
C112 0.057(9) 0.052(9) 0.054(8) -0.003(7) -0.002(7) -0.012(7)
C113 0.066(10) 0.067(10) 0.095(11) 0.002(8) -0.018(8) -0.016(8)
C114 0.114(13) 0.064(10) 0.077(10) -0.001(8) -0.025(9) -0.014(9)
C115 0.066(10) 0.059(9) 0.068(10) 0.016(7) -0.004(8) -0.023(8)
C116 0.130(15) 0.091(12) 0.078(12) -0.010(10) -0.029(11) -0.052(11)
C117 0.17(3) 0.20(3) 0.17(3) -0.04(2) -0.002(19) -0.10(2)
C118 0.24(3) 0.091(15) 0.17(2) 0.024(17) -0.16(2) -0.053(18)
C119 0.039(10) 0.117(16) 0.23(2) 0.081(16) -0.035(12) -0.047(10)
C120 0.095(13) 0.080(12) 0.097(13) 0.013(9) 0.003(10) -0.009(10)

loop_
_atom_type_symbol
_atom_type_description
_atom_type_scat_dispersion_real
_atom_type_scat_dispersion_imag
_atom_type_scat_source
C C 0.0033 0.0016 'International Tables Vol C Tables 4.2.6.8 and 6.1.1.4'
H H 0.0000 0.0000 'International Tables Vol C Tables 4.2.6.8 and 6.1.1.4'
N N 0.0061 0.0033 'International Tables Vol C Tables 4.2.6.8 and 6.1.1.4'
Ru Ru -1.2594 0.8363 'International Tables Vol C Tables 4.2.6.8 and 6.1.1.4'
O O 0.0106 0.0060 'International Tables Vol C Tables 4.2.6.8 and 6.1.1.4'

loop_
_geom_angle_atom_site_label_1
_geom_angle_atom_site_label_2
_geom_angle_atom_site_label_3
_geom_angle
_geom_angle_site_symmetry_1
_geom_angle_site_symmetry_3
_geom_angle_publ_flag
N9 Ru1 N12 177.5(4) . . ?
N9 Ru1 N7 91.7(4) . . ?
N12 Ru1 N7 89.3(4) . . ?
N9 Ru1 N14 88.6(4) . . ?
N12 Ru1 N14 90.3(3) . . ?
N7 Ru1 N14 177.2(4) . . ?
N9 Ru1 N1 91.8(4) . . ?
N12 Ru1 N1 90.5(4) . . ?
N7 Ru1 N1 89.9(4) . . ?
N14 Ru1 N1 92.9(4) . . ?
N9 Ru1 Ru2 89.7(3) . . ?
N12 Ru1 Ru2 88.1(3) . . ?
N7 Ru1 Ru2 89.5(3) . . ?
N14 Ru1 Ru2 87.7(3) . . ?
N1 Ru1 Ru2 178.4(3) . . ?
N13 Ru2 N11 88.3(4) . . ?
N13 Ru2 N10 90.5(4) . . ?
N11 Ru2 N10 176.3(4) . . ?
N13 Ru2 N8 178.0(4) . . ?
N11 Ru2 N8 90.1(4) . . ?
N10 Ru2 N8 90.9(4) . . ?
N13 Ru2 N4 91.0(4) . . ?
N11 Ru2 N4 91.4(4) . . ?
N10 Ru2 N4 92.2(4) . . ?
N8 Ru2 N4 90.4(4) . . ?
N13 Ru2 Ru1 89.3(3) . . ?
N11 Ru2 Ru1 88.7(3) . . ?
N10 Ru2 Ru1 87.8(3) . . ?
N8 Ru2 Ru1 89.3(3) . . ?
N4 Ru2 Ru1 179.7(3) . . ?
N24 Ru3 N22 90.5(4) . . ?
N24 Ru3 N28 177.3(4) . . ?
N22 Ru3 N28 90.5(4) . . ?
N24 Ru3 N26 89.4(4) . . ?
N22 Ru3 N26 177.4(4) . . ?
N28 Ru3 N26 89.6(4) . . ?
N24 Ru3 N18 90.9(4) . . ?
N22 Ru3 N18 90.9(4) . . ?
N28 Ru3 N18 91.7(4) . . ?
N26 Ru3 N18 91.8(4) . . ?
N24 Ru3 Ru4 88.5(3) . . ?
N22 Ru3 Ru4 88.3(3) . . ?
N28 Ru3 Ru4 89.0(3) . . ?
N26 Ru3 Ru4 89.0(3) . . ?
N18 Ru3 Ru4 179.0(3) . . ?
N23 Ru4 N21 88.5(4) . . ?
N23 Ru4 N27 177.7(4) . . ?
N21 Ru4 N27 91.8(4) . . ?
N23 Ru4 N25 91.3(4) . . ?
N21 Ru4 N25 176.7(4) . . ?
N27 Ru4 N25 88.3(4) . . ?
N23 Ru4 N15 91.0(4) . . ?
N21 Ru4 N15 92.0(4) . . ?
N27 Ru4 N15 91.2(4) . . ?
N25 Ru4 N15 91.3(4) . . ?
N23 Ru4 Ru3 89.2(3) . . ?
N21 Ru4 Ru3 88.3(3) . . ?
N27 Ru4 Ru3 88.6(3) . . ?
N25 Ru4 Ru3 88.3(3) . . ?
N15 Ru4 Ru3 179.6(3) . . ?
N39 Ru5 N41 89.9(4) . . ?
N39 Ru5 N35 177.0(4) . . ?
N41 Ru5 N35 91.1(4) . . ?
N39 Ru5 N37 89.9(4) . . ?
N41 Ru5 N37 177.0(4) . . ?
N35 Ru5 N37 88.9(4) . . ?
N39 Ru5 N29 90.6(4) . . ?
N41 Ru5 N29 89.5(4) . . ?
N35 Ru5 N29 92.3(4) . . ?
N37 Ru5 N29 93.5(4) . . ?
N39 Ru5 Ru6 88.9(3) . . ?
N41 Ru5 Ru6 88.4(3) . . ?
N35 Ru5 Ru6 88.3(3) . . ?
N37 Ru5 Ru6 88.6(3) . . ?
N29 Ru5 Ru6 177.8(3) . . ?
N36 Ru6 N42 88.9(4) . . ?
N36 Ru6 N40 176.6(4) . . ?
N42 Ru6 N40 91.4(4) . . ?
N36 Ru6 N38 89.1(4) . . ?
N42 Ru6 N38 176.3(4) . . ?
N40 Ru6 N38 90.4(4) . . ?
N36 Ru6 N32 91.8(4) . . ?
N42 Ru6 N32 93.9(4) . . ?
N40 Ru6 N32 91.5(4) . . ?
N38 Ru6 N32 89.3(4) . . ?
N36 Ru6 Ru5 89.4(3) . . ?
N42 Ru6 Ru5 87.9(3) . . ?
N40 Ru6 Ru5 87.2(3) . . ?
N38 Ru6 Ru5 88.9(3) . . ?
N32 Ru6 Ru5 177.8(3) . . ?
C1 N1 Ru1 164.9(12) . . ?
C2 N2 C1 130(3) . . ?
C3 N4 Ru2 165.1(12) . . ?
C4 N5 C3 129(2) . . ?
C5 N7 C6 121.6(11) . . ?
C5 N7 Ru1 116.3(9) . . ?
C6 N7 Ru1 122.0(8) . . ?
C5 N8 C7 121.7(12) . . ?
C5 N8 Ru2 116.1(9) . . ?
C7 N8 Ru2 122.0(9) . . ?
C14 N9 C15 121.2(10) . . ?
C14 N9 Ru1 118.1(8) . . ?
C15 N9 Ru1 120.3(8) . . ?
C14 N10 C16 122.1(11) . . ?
C14 N10 Ru2 119.7(8) . . ?
C16 N10 Ru2 118.2(8) . . ?
C23 N11 C24 120.7(10) . . ?
C23 N11 Ru2 119.5(7) . . ?
C24 N11 Ru2 119.8(8) . . ?
C23 N12 C25 119.6(10) . . ?
C23 N12 Ru1 120.6(8) . . ?
C25 N12 Ru1 119.0(7) . . ?
C32 N13 C33 119.3(10) . . ?
C32 N13 Ru2 120.0(8) . . ?
C33 N13 Ru2 120.5(8) . . ?
C32 N14 C34 122.7(10) . . ?
C32 N14 Ru1 119.2(9) . . ?
C34 N14 Ru1 118.0(7) . . ?
C43 N15 Ru4 178.2(12) . . ?
C44 N16 C43 136(3) . . ?
C41 N18 Ru3 172.6(13) . . ?
C42 N19 C41 167(4) . . ?
C45 N21 C46 117.7(11) . . ?
C45 N21 Ru4 121.2(9) . . ?
C46 N21 Ru4 120.9(8) . . ?
C45 N22 C47 121.6(10) . . ?
C45 N22 Ru3 119.1(8) . . ?
C47 N22 Ru3 119.3(8) . . ?
C54 N23 C55 120.2(10) . . ?
C54 N23 Ru4 118.2(8) . . ?
C55 N23 Ru4 121.7(7) . . ?
C54 N24 C56 121.5(10) . . ?
C54 N24 Ru3 118.5(8) . . ?
C56 N24 Ru3 120.0(7) . . ?
C63 N25 C64 118.7(10) . . ?
C63 N25 Ru4 119.7(8) . . ?
C64 N25 Ru4 121.5(8) . . ?
C63 N26 C65 120.6(10) . . ?
C63 N26 Ru3 118.1(8) . . ?
C65 N26 Ru3 121.1(7) . . ?
C72 N27 C73 121.2(11) . . ?
C72 N27 Ru4 119.2(9) . . ?
C73 N27 Ru4 119.6(8) . . ?
C72 N28 C74 117.6(11) . . ?
C72 N28 Ru3 120.3(8) . . ?
C74 N28 Ru3 122.1(9) . . ?
C81 N29 Ru5 168.6(12) . . ?
C81 N30 C82 121(2) . . ?
C83 N32 Ru6 168.8(13) . . ?
C84 N33 C83 125.3(14) . . ?
C85 N35 C86 120.8(10) . . ?
C85 N35 Ru5 118.1(8) . . ?
C86 N35 Ru5 121.1(8) . . ?
C85 N36 C87 119.6(10) . . ?
C85 N36 Ru6 119.8(8) . . ?
C87 N36 Ru6 120.4(8) . . ?
C94 N37 C95 121.4(11) . . ?
C94 N37 Ru5 118.8(9) . . ?
C95 N37 Ru5 119.8(8) . . ?
C94 N38 C96 117.0(12) . . ?
C94 N38 Ru6 119.6(9) . . ?
C96 N38 Ru6 123.3(9) . . ?
C103 N39 C104 119.0(10) . . ?
C103 N39 Ru5 119.5(8) . . ?
C104 N39 Ru5 121.3(7) . . ?
C103 N40 C105 118.8(11) . . ?
C103 N40 Ru6 120.1(8) . . ?
C105 N40 Ru6 120.9(8) . . ?
C112 N41 C113 121.7(10) . . ?
C112 N41 Ru5 119.0(8) . . ?
C113 N41 Ru5 119.3(7) . . ?
C112 N42 C114 120.2(10) . . ?
C112 N42 Ru6 118.9(8) . . ?
C114 N42 Ru6 120.8(8) . . ?
N1 C1 N2 172.4(17) . . ?
N2 C2 N3 167(4) . . ?
N4 C3 N5 167.3(18) . . ?
N5 C4 N6 174(3) . . ?
N8 C5 N7 123.9(13) . . ?
N8 C5 C8 117.5(13) . . ?
N7 C5 C8 118.5(13) . . ?
C9 C8 C13 121.0(19) . . ?
C9 C8 C5 120.9(15) . . ?
C13 C8 C5 118.0(15) . . ?
C8 C9 C10 116(2) . . ?
C11 C10 C9 120(2) . . ?
C10 C11 C12 129(2) . . ?
C11 C12 C13 107(2) . . ?
C8 C13 C12 127.1(19) . . ?
N10 C14 N9 120.3(12) . . ?
N10 C14 C17 120.5(11) . . ?
N9 C14 C17 118.8(11) . . ?
C18 C17 C22 121.1(13) . . ?
C18 C17 C14 118.3(13) . . ?
C22 C17 C14 120.5(12) . . ?
C19 C18 C17 120.8(15) . . ?
C18 C19 C20 119.3(16) . . ?
C19 C20 C21 119.8(15) . . ?
C22 C21 C20 121.5(15) . . ?
C21 C22 C17 117.2(15) . . ?
N12 C23 N11 118.9(11) . . ?
N12 C23 C26 119.9(11) . . ?
N11 C23 C26 121.2(11) . . ?
C27 C26 C31 117.8(13) . . ?
C27 C26 C23 119.6(13) . . ?
C31 C26 C23 122.3(13) . . ?
C26 C27 C28 117.8(14) . . ?
C29 C28 C27 119.2(16) . . ?
C30 C29 C28 123.0(19) . . ?
C29 C30 C31 120(2) . . ?
C30 C31 C26 122.0(15) . . ?
N14 C32 N13 118.3(12) . . ?
N14 C32 C35 119.6(12) . . ?
N13 C32 C35 122.1(11) . . ?
C40 C35 C36 116.6(14) . . ?
C40 C35 C32 120.3(14) . . ?
C36 C35 C32 122.8(13) . . ?
C37 C36 C35 129.3(19) . . ?
C36 C37 C38 114(2) . . ?
C39 C38 C37 124(2) . . ?
C38 C39 C40 119(2) . . ?
C35 C40 C39 117.0(17) . . ?
N18 C41 N19 172(2) . . ?
N20 C42 N19 119(4) . . ?
N15 C43 N16 170(2) . . ?
N17 C44 N16 164(3) . . ?
N21 C45 N22 118.1(12) . . ?
N21 C45 C48 122.2(12) . . ?
N22 C45 C48 119.4(11) . . ?
C53 C48 C49 116.3(14) . . ?
C53 C48 C45 120.8(13) . . ?
C49 C48 C45 122.8(13) . . ?
C48 C49 C50 118.5(15) . . ?
C51 C50 C49 124.7(16) . . ?
C52 C51 C50 117.0(17) . . ?
C51 C52 C53 122.7(16) . . ?
C48 C53 C52 120.7(14) . . ?
N24 C54 N23 119.6(11) . . ?
N24 C54 C57 119.5(11) . . ?
N23 C54 C57 120.9(11) . . ?
C58 C57 C62 120.0 . . ?
C58 C57 C54 119.0(8) . . ?
C62 C57 C54 121.0(8) . . ?
C57 C58 C59 120.0 . . ?
C60 C59 C58 120.0 . . ?
C59 C60 C61 120.0 . . ?
C60 C61 C62 120.0 . . ?
C61 C62 C57 120.0 . . ?
N25 C63 N26 119.9(11) . . ?
N25 C63 C66 121.4(11) . . ?
N26 C63 C66 118.7(12) . . ?
C71 C66 C67 123.5(15) . . ?
C71 C66 C63 119.2(15) . . ?
C67 C66 C63 117.1(14) . . ?
C68 C67 C66 114.7(19) . . ?
C69 C68 C67 124(2) . . ?
C68 C69 C70 124.6(18) . . ?
C69 C70 C71 114.9(19) . . ?
C66 C71 C70 118.3(18) . . ?
N28 C72 N27 117.3(12) . . ?
N28 C72 C75 123.6(13) . . ?
N27 C72 C75 119.0(13) . . ?
C76 C75 C80 124.1(17) . . ?
C76 C75 C72 117.6(18) . . ?
C80 C75 C72 118.2(16) . . ?
C75 C76 C77 120(2) . . ?
C78 C77 C76 116(3) . . ?
C77 C78 C79 127(3) . . ?
C78 C79 C80 114(2) . . ?
C75 C80 C79 118.1(19) . . ?
N29 C81 N30 174(2) . . ?
N31 C82 N30 156(3) . . ?
N32 C83 N33 169.8(18) . . ?
N34 C84 N33 170(2) . . ?
N36 C85 N35 119.2(11) . . ?
N36 C85 C88 122.1(12) . . ?
N35 C85 C88 118.7(11) . . ?
C89 C88 C93 116.7(15) . . ?
C89 C88 C85 119.7(14) . . ?
C93 C88 C85 123.5(15) . . ?
C88 C89 C90 120.9(18) . . ?
C91 C90 C89 118(2) . . ?
C90 C91 C92 124(2) . . ?
C93 C92 C91 117(2) . . ?
C92 C93 C88 123.5(17) . . ?
N38 C94 N37 118.7(12) . . ?
N38 C94 C97 125.2(13) . . ?
N37 C94 C97 116.0(13) . . ?
C98 C97 C102 117.9(17) . . ?
C98 C97 C94 121.7(16) . . ?
C102 C97 C94 120.4(16) . . ?
C97 C98 C99 122(2) . . ?
C100 C99 C98 116(3) . . ?
C101 C100 C99 123(4) . . ?
C100 C101 C102 122(3) . . ?
C97 C102 C101 118(2) . . ?
N39 C103 N40 118.6(12) . . ?
N39 C103 C106 123.1(12) . . ?
N40 C103 C106 118.3(12) . . ?
C111 C106 C107 116.2(13) . . ?
C111 C106 C103 123.8(13) . . ?
C107 C106 C103 120.0(13) . . ?
C108 C107 C106 125.8(16) . . ?
C107 C108 C109 117(2) . . ?
C110 C109 C108 119.4(19) . . ?
C109 C110 C111 121.7(18) . . ?
C106 C111 C110 119.7(15) . . ?
N41 C112 N42 119.2(11) . . ?
N41 C112 C115 118.4(11) . . ?
N42 C112 C115 122.2(11) . . ?
C116 C115 C120 117.0(14) . . ?
C116 C115 C112 121.6(13) . . ?
C120 C115 C112 121.0(14) . . ?
C117 C116 C115 124(2) . . ?
C118 C117 C116 117(3) . . ?
C117 C118 C119 129(3) . . ?
C118 C119 C120 114.6(18) . . ?
C115 C120 C119 117.7(16) . . ?
O2 C525 C524 115(4) . . ?
O2 C526 O1 118(4) . . ?
O2 C526 C523 127(4) . . ?
O1 C526 C523 115(4) . . ?
C526 O2 C525 133(4) . . ?

loop_
_geom_bond_atom_site_label_1
_geom_bond_atom_site_label_2
_geom_bond_distance
_geom_bond_site_symmetry_2
_geom_bond_publ_flag
Ru1 N9 2.048(9) . ?
Ru1 N12 2.054(9) . ?
Ru1 N7 2.066(10) . ?
Ru1 N14 2.085(9) . ?
Ru1 N1 2.289(11) . ?
Ru1 Ru2 2.3073(14) . ?
Ru2 N13 2.032(9) . ?
Ru2 N11 2.048(9) . ?
Ru2 N10 2.050(9) . ?
Ru2 N8 2.064(10) . ?
Ru2 N4 2.287(11) . ?
Ru3 N24 2.032(9) . ?
Ru3 N22 2.041(10) . ?
Ru3 N28 2.047(10) . ?
Ru3 N26 2.050(9) . ?
Ru3 N18 2.278(10) . ?
Ru3 Ru4 2.3034(14) . ?
Ru4 N23 2.017(9) . ?
Ru4 N21 2.026(10) . ?
Ru4 N27 2.027(10) . ?
Ru4 N25 2.037(9) . ?
Ru4 N15 2.266(10) . ?
Ru5 N39 2.028(9) . ?
Ru5 N41 2.029(9) . ?
Ru5 N35 2.035(9) . ?
Ru5 N37 2.048(9) . ?
Ru5 N29 2.283(11) . ?
Ru5 Ru6 2.3019(14) . ?
Ru6 N36 2.015(9) . ?
Ru6 N42 2.031(9) . ?
Ru6 N40 2.037(10) . ?
Ru6 N38 2.057(10) . ?
Ru6 N32 2.219(10) . ?
N1 C1 1.114(15) . ?
N2 C2 1.03(2) . ?
N2 C1 1.279(17) . ?
N3 C2 1.23(3) . ?
N4 C3 1.113(15) . ?
N5 C4 1.112(18) . ?
N5 C3 1.326(19) . ?
N6 C4 1.15(2) . ?
N7 C5 1.333(14) . ?
N7 C6 1.423(14) . ?
N8 C5 1.315(15) . ?
N8 C7 1.435(14) . ?
N9 C14 1.324(14) . ?
N9 C15 1.475(14) . ?
N10 C14 1.307(14) . ?
N10 C16 1.511(14) . ?
N11 C23 1.322(13) . ?
N11 C24 1.449(13) . ?
N12 C23 1.298(13) . ?
N12 C25 1.514(13) . ?
N13 C32 1.343(14) . ?
N13 C33 1.468(13) . ?
N14 C32 1.316(13) . ?
N14 C34 1.456(13) . ?
N15 C43 1.141(15) . ?
N16 C44 1.14(2) . ?
N16 C43 1.27(2) . ?
N17 C44 1.06(2) . ?
N18 C41 1.096(16) . ?
N19 C42 1.183(19) . ?
N19 C41 1.32(2) . ?
N20 C42 1.10(4) . ?
N21 C45 1.293(14) . ?
N21 C46 1.436(14) . ?
N22 C45 1.342(15) . ?
N22 C47 1.491(13) . ?
N23 C54 1.340(14) . ?
N23 C55 1.468(13) . ?
N24 C54 1.338(14) . ?
N24 C56 1.492(13) . ?
N25 C63 1.306(14) . ?
N25 C64 1.457(12) . ?
N26 C63 1.332(13) . ?
N26 C65 1.439(14) . ?
N27 C72 1.384(15) . ?
N27 C73 1.495(14) . ?
N28 C72 1.309(15) . ?
N28 C74 1.471(13) . ?
N29 C81 1.146(15) . ?
N30 C81 1.281(19) . ?
N30 C82 1.30(3) . ?
N31 C82 0.94(2) . ?
N32 C83 1.111(16) . ?
N33 C84 1.329(19) . ?
N33 C83 1.383(19) . ?
N34 C84 1.074(18) . ?
N35 C85 1.356(14) . ?
N35 C86 1.508(13) . ?
N36 C85 1.308(14) . ?
N36 C87 1.479(15) . ?
N37 C94 1.374(15) . ?
N37 C95 1.476(13) . ?
N38 C94 1.291(16) . ?
N38 C96 1.457(14) . ?
N39 C103 1.290(14) . ?
N39 C104 1.499(13) . ?
N40 C103 1.323(14) . ?
N40 C105 1.449(14) . ?
N41 C112 1.311(13) . ?
N41 C113 1.471(14) . ?
N42 C112 1.323(14) . ?
N42 C114 1.458(14) . ?
C5 C8 1.477(19) . ?
C8 C9 1.34(2) . ?
C8 C13 1.35(2) . ?
C9 C10 1.49(2) . ?
C10 C11 1.34(2) . ?
C11 C12 1.36(3) . ?
C12 C13 1.53(2) . ?
C14 C17 1.527(17) . ?
C17 C18 1.380(16) . ?
C17 C22 1.387(17) . ?
C18 C19 1.357(17) . ?
C19 C20 1.370(19) . ?
C20 C21 1.40(2) . ?
C21 C22 1.371(19) . ?
C23 C26 1.494(17) . ?
C26 C27 1.389(17) . ?
C26 C31 1.402(17) . ?
C27 C28 1.423(18) . ?
C28 C29 1.39(2) . ?
C29 C30 1.26(2) . ?
C30 C31 1.37(2) . ?
C32 C35 1.484(17) . ?
C35 C40 1.342(18) . ?
C35 C36 1.362(17) . ?
C36 C37 1.28(2) . ?
C37 C38 1.34(3) . ?
C38 C39 1.33(3) . ?
C39 C40 1.44(2) . ?
C45 C48 1.511(17) . ?
C48 C53 1.382(17) . ?
C48 C49 1.384(17) . ?
C49 C50 1.398(19) . ?
C50 C51 1.31(2) . ?
C51 C52 1.314(18) . ?
C52 C53 1.394(17) . ?
C54 C57 1.497(13) . ?
C57 C58 1.410(5) . ?
C57 C62 1.410(5) . ?
C58 C59 1.410(5) . ?
C59 C60 1.410(5) . ?
C60 C61 1.410(5) . ?
C61 C62 1.410(5) . ?
C63 C66 1.470(17) . ?
C66 C71 1.39(2) . ?
C66 C67 1.410(19) . ?
C67 C68 1.36(2) . ?
C68 C69 1.32(2) . ?
C69 C70 1.38(2) . ?
C70 C71 1.46(2) . ?
C72 C75 1.521(19) . ?
C75 C76 1.30(2) . ?
C75 C80 1.36(2) . ?
C76 C77 1.39(3) . ?
C77 C78 1.34(3) . ?
C78 C79 1.35(3) . ?
C79 C80 1.44(2) . ?
C85 C88 1.493(17) . ?
C88 C89 1.378(18) . ?
C88 C93 1.404(19) . ?
C89 C90 1.43(2) . ?
C90 C91 1.33(3) . ?
C91 C92 1.38(3) . ?
C92 C93 1.37(2) . ?
C94 C97 1.534(19) . ?
C97 C98 1.37(2) . ?
C97 C102 1.40(2) . ?
C98 C99 1.44(3) . ?
C99 C100 1.33(4) . ?
C100 C101 1.32(4) . ?
C101 C102 1.40(3) . ?
C103 C106 1.492(16) . ?
C106 C111 1.377(16) . ?
C106 C107 1.430(18) . ?
C107 C108 1.362(19) . ?
C108 C109 1.42(3) . ?
C109 C110 1.38(2) . ?
C110 C111 1.438(19) . ?
C112 C115 1.536(17) . ?
C115 C116 1.380(17) . ?
C115 C120 1.421(17) . ?
C116 C117 1.33(3) . ?
C117 C118 1.24(3) . ?
C118 C119 1.38(3) . ?
C119 C120 1.44(2) . ?
C523 C526 1.35(4) . ?
C524 C525 1.42(4) . ?
C525 O2 1.36(4) . ?
C526 O2 1.21(4) . ?
C526 O1 1.34(4) . ?

loop_
_geom_torsion_atom_site_label_1
_geom_torsion_atom_site_label_2
_geom_torsion_atom_site_label_3
_geom_torsion_atom_site_label_4
_geom_torsion
_geom_torsion_site_symmetry_1
_geom_torsion_site_symmetry_2
_geom_torsion_site_symmetry_3
_geom_torsion_site_symmetry_4
_geom_torsion_publ_flag
N9 Ru1 Ru2 N13 -105.6(4) . . . . ?
N12 Ru1 Ru2 N13 73.3(4) . . . . ?
N7 Ru1 Ru2 N13 162.6(4) . . . . ?
N14 Ru1 Ru2 N13 -17.0(3) . . . . ?
N1 Ru1 Ru2 N13 95(10) . . . . ?
N9 Ru1 Ru2 N11 166.0(4) . . . . ?
N12 Ru1 Ru2 N11 -15.0(4) . . . . ?
N7 Ru1 Ru2 N11 74.3(4) . . . . ?
N14 Ru1 Ru2 N11 -105.4(3) . . . . ?
N1 Ru1 Ru2 N11 6(10) . . . . ?
N9 Ru1 Ru2 N10 -15.1(4) . . . . ?
N12 Ru1 Ru2 N10 163.9(4) . . . . ?
N7 Ru1 Ru2 N10 -106.8(4) . . . . ?
N14 Ru1 Ru2 N10 73.5(4) . . . . ?
N1 Ru1 Ru2 N10 -175(75) . . . . ?
N9 Ru1 Ru2 N8 75.9(4) . . . . ?
N12 Ru1 Ru2 N8 -105.2(4) . . . . ?
N7 Ru1 Ru2 N8 -15.9(4) . . . . ?
N14 Ru1 Ru2 N8 164.5(4) . . . . ?
N1 Ru1 Ru2 N8 -84(10) . . . . ?
N9 Ru1 Ru2 N4 64(70) . . . . ?
N12 Ru1 Ru2 N4 -117(70) . . . . ?
N7 Ru1 Ru2 N4 -28(70) . . . . ?
N14 Ru1 Ru2 N4 153(100) . . . . ?
N1 Ru1 Ru2 N4 -95(71) . . . . ?
N24 Ru3 Ru4 N23 -18.2(4) . . . . ?
N22 Ru3 Ru4 N23 72.3(4) . . . . ?
N28 Ru3 Ru4 N23 162.8(4) . . . . ?
N26 Ru3 Ru4 N23 -107.6(4) . . . . ?
N18 Ru3 Ru4 N23 36(17) . . . . ?
N24 Ru3 Ru4 N21 -106.8(4) . . . . ?
N22 Ru3 Ru4 N21 -16.3(4) . . . . ?
N28 Ru3 Ru4 N21 74.3(4) . . . . ?
N26 Ru3 Ru4 N21 163.9(4) . . . . ?
N18 Ru3 Ru4 N21 -53(17) . . . . ?
N24 Ru3 Ru4 N27 161.4(4) . . . . ?
N22 Ru3 Ru4 N27 -108.1(4) . . . . ?
N28 Ru3 Ru4 N27 -17.6(4) . . . . ?
N26 Ru3 Ru4 N27 72.0(4) . . . . ?
N18 Ru3 Ru4 N27 -145(17) . . . . ?
N24 Ru3 Ru4 N25 73.1(4) . . . . ?
N22 Ru3 Ru4 N25 163.6(4) . . . . ?
N28 Ru3 Ru4 N25 -105.9(4) . . . . ?
N26 Ru3 Ru4 N25 -16.3(4) . . . . ?
N18 Ru3 Ru4 N25 127(17) . . . . ?
N24 Ru3 Ru4 N15 101(38) . . . . ?
N22 Ru3 Ru4 N15 -168(100) . . . . ?
N28 Ru3 Ru4 N15 -78(38) . . . . ?
N26 Ru3 Ru4 N15 12(38) . . . . ?
N18 Ru3 Ru4 N15 155(41) . . . . ?
N39 Ru5 Ru6 N36 162.3(4) . . . . ?
N41 Ru5 Ru6 N36 -107.8(4) . . . . ?
N35 Ru5 Ru6 N36 -16.7(4) . . . . ?
N37 Ru5 Ru6 N36 72.3(4) . . . . ?
N29 Ru5 Ru6 N36 -123(8) . . . . ?
N39 Ru5 Ru6 N42 -108.8(4) . . . . ?
N41 Ru5 Ru6 N42 -18.9(4) . . . . ?
N35 Ru5 Ru6 N42 72.3(4) . . . . ?
N37 Ru5 Ru6 N42 161.3(4) . . . . ?
N29 Ru5 Ru6 N42 -34(8) . . . . ?
N39 Ru5 Ru6 N40 -17.3(4) . . . . ?
N41 Ru5 Ru6 N40 72.6(4) . . . . ?
N35 Ru5 Ru6 N40 163.7(4) . . . . ?
N37 Ru5 Ru6 N40 -107.3(4) . . . . ?
N29 Ru5 Ru6 N40 57(8) . . . . ?
N39 Ru5 Ru6 N38 73.2(4) . . . . ?
N41 Ru5 Ru6 N38 163.1(4) . . . . ?
N35 Ru5 Ru6 N38 -105.8(4) . . . . ?
N37 Ru5 Ru6 N38 -16.8(4) . . . . ?
N29 Ru5 Ru6 N38 148(8) . . . . ?
N39 Ru5 Ru6 N32 38(8) . . . . ?
N41 Ru5 Ru6 N32 128(8) . . . . ?
N35 Ru5 Ru6 N32 -141(8) . . . . ?
N37 Ru5 Ru6 N32 -52(8) . . . . ?
N29 Ru5 Ru6 N32 113(11) . . . . ?
N9 Ru1 N1 C1 -151(4) . . . . ?
N12 Ru1 N1 C1 30(4) . . . . ?
N7 Ru1 N1 C1 -60(4) . . . . ?
N14 Ru1 N1 C1 120(4) . . . . ?
Ru2 Ru1 N1 C1 8(14) . . . . ?
N13 Ru2 N4 C3 156(5) . . . . ?
N11 Ru2 N4 C3 -115(5) . . . . ?
N10 Ru2 N4 C3 66(5) . . . . ?
N8 Ru2 N4 C3 -25(5) . . . . ?
Ru1 Ru2 N4 C3 -13(74) . . . . ?
N9 Ru1 N7 C5 -74.6(9) . . . . ?
N12 Ru1 N7 C5 103.2(9) . . . . ?
N14 Ru1 N7 C5 22(8) . . . . ?
N1 Ru1 N7 C5 -166.4(9) . . . . ?
Ru2 Ru1 N7 C5 15.1(9) . . . . ?
N9 Ru1 N7 C6 108.7(10) . . . . ?
N12 Ru1 N7 C6 -73.5(10) . . . . ?
N14 Ru1 N7 C6 -155(7) . . . . ?
N1 Ru1 N7 C6 17.0(10) . . . . ?
Ru2 Ru1 N7 C6 -161.6(10) . . . . ?
N13 Ru2 N8 C5 -26(12) . . . . ?
N11 Ru2 N8 C5 -67.6(10) . . . . ?
N10 Ru2 N8 C5 108.9(10) . . . . ?
N4 Ru2 N8 C5 -158.9(10) . . . . ?
Ru1 Ru2 N8 C5 21.1(10) . . . . ?
N13 Ru2 N8 C7 150(11) . . . . ?
N11 Ru2 N8 C7 108.4(10) . . . . ?
N10 Ru2 N8 C7 -75.1(10) . . . . ?
N4 Ru2 N8 C7 17.1(10) . . . . ?
Ru1 Ru2 N8 C7 -162.9(10) . . . . ?
N12 Ru1 N9 C14 -11(9) . . . . ?
N7 Ru1 N9 C14 104.7(9) . . . . ?
N14 Ru1 N9 C14 -72.6(9) . . . . ?
N1 Ru1 N9 C14 -165.4(9) . . . . ?
Ru2 Ru1 N9 C14 15.1(8) . . . . ?
N12 Ru1 N9 C15 176(52) . . . . ?
N7 Ru1 N9 C15 -68.6(10) . . . . ?
N14 Ru1 N9 C15 114.2(10) . . . . ?
N1 Ru1 N9 C15 21.4(10) . . . . ?
Ru2 Ru1 N9 C15 -158.1(10) . . . . ?
N13 Ru2 N10 C14 109.9(10) . . . . ?
N11 Ru2 N10 C14 38(6) . . . . ?
N8 Ru2 N10 C14 -68.7(10) . . . . ?
N4 Ru2 N10 C14 -159.1(10) . . . . ?
Ru1 Ru2 N10 C14 20.6(9) . . . . ?
N13 Ru2 N10 C16 -71.0(10) . . . . ?
N11 Ru2 N10 C16 -143(6) . . . . ?
N8 Ru2 N10 C16 110.4(10) . . . . ?
N4 Ru2 N10 C16 20.0(10) . . . . ?
Ru1 Ru2 N10 C16 -160.3(9) . . . . ?
N13 Ru2 N11 C23 -70.5(9) . . . . ?
N10 Ru2 N11 C23 2(6) . . . . ?
N8 Ru2 N11 C23 108.2(9) . . . . ?
N4 Ru2 N11 C23 -161.5(9) . . . . ?
Ru1 Ru2 N11 C23 18.8(8) . . . . ?
N13 Ru2 N11 C24 109.3(9) . . . . ?
N10 Ru2 N11 C24 -179(100) . . . . ?
N8 Ru2 N11 C24 -72.0(9) . . . . ?
N4 Ru2 N11 C24 18.4(9) . . . . ?
Ru1 Ru2 N11 C24 -161.4(9) . . . . ?
N9 Ru1 N12 C23 43(9) . . . . ?
N7 Ru1 N12 C23 -72.1(9) . . . . ?
N14 Ru1 N12 C23 105.1(9) . . . . ?
N1 Ru1 N12 C23 -162.0(9) . . . . ?
Ru2 Ru1 N12 C23 17.5(9) . . . . ?
N9 Ru1 N12 C25 -127(9) . . . . ?
N7 Ru1 N12 C25 117.8(9) . . . . ?
N14 Ru1 N12 C25 -65.0(8) . . . . ?
N1 Ru1 N12 C25 27.9(9) . . . . ?
Ru2 Ru1 N12 C25 -152.6(8) . . . . ?
N11 Ru2 N13 C32 107.3(9) . . . . ?
N10 Ru2 N13 C32 -69.2(9) . . . . ?
N8 Ru2 N13 C32 66(12) . . . . ?
N4 Ru2 N13 C32 -161.3(9) . . . . ?
Ru1 Ru2 N13 C32 18.6(8) . . . . ?
N11 Ru2 N13 C33 -68.6(9) . . . . ?
N10 Ru2 N13 C33 114.9(9) . . . . ?
N8 Ru2 N13 C33 -110(12) . . . . ?
N4 Ru2 N13 C33 22.7(9) . . . . ?
Ru1 Ru2 N13 C33 -157.3(8) . . . . ?
N9 Ru1 N14 C32 111.9(9) . . . . ?
N12 Ru1 N14 C32 -65.9(9) . . . . ?
N7 Ru1 N14 C32 15(8) . . . . ?
N1 Ru1 N14 C32 -156.4(9) . . . . ?
Ru2 Ru1 N14 C32 22.2(8) . . . . ?
N9 Ru1 N14 C34 -70.1(9) . . . . ?
N12 Ru1 N14 C34 112.1(9) . . . . ?
N7 Ru1 N14 C34 -167(7) . . . . ?
N1 Ru1 N14 C34 21.6(9) . . . . ?
Ru2 Ru1 N14 C34 -159.9(8) . . . . ?
N23 Ru4 N15 C43 -35(39) . . . . ?
N21 Ru4 N15 C43 54(39) . . . . ?
N27 Ru4 N15 C43 146(39) . . . . ?
N25 Ru4 N15 C43 -126(39) . . . . ?
Ru3 Ru4 N15 C43 -155(33) . . . . ?
N24 Ru3 N18 C41 71(10) . . . . ?
N22 Ru3 N18 C41 -20(10) . . . . ?
N28 Ru3 N18 C41 -110(10) . . . . ?
N26 Ru3 N18 C41 160(10) . . . . ?
Ru4 Ru3 N18 C41 17(25) . . . . ?
N23 Ru4 N21 C45 -69.9(10) . . . . ?
N27 Ru4 N21 C45 107.8(10) . . . . ?
N25 Ru4 N21 C45 16(7) . . . . ?
N15 Ru4 N21 C45 -160.9(10) . . . . ?
Ru3 Ru4 N21 C45 19.3(10) . . . . ?
N23 Ru4 N21 C46 115.9(10) . . . . ?
N27 Ru4 N21 C46 -66.3(10) . . . . ?
N25 Ru4 N21 C46 -158(6) . . . . ?
N15 Ru4 N21 C46 25.0(10) . . . . ?
Ru3 Ru4 N21 C46 -154.8(10) . . . . ?
N24 Ru3 N22 C45 108.1(9) . . . . ?
N28 Ru3 N22 C45 -69.3(9) . . . . ?
N26 Ru3 N22 C45 22(9) . . . . ?
N18 Ru3 N22 C45 -161.0(9) . . . . ?
Ru4 Ru3 N22 C45 19.6(9) . . . . ?
N24 Ru3 N22 C47 -69.9(8) . . . . ?
N28 Ru3 N22 C47 112.6(9) . . . . ?
N26 Ru3 N22 C47 -156(8) . . . . ?
N18 Ru3 N22 C47 20.9(9) . . . . ?
Ru4 Ru3 N22 C47 -158.5(8) . . . . ?
N21 Ru4 N23 C54 110.3(9) . . . . ?
N27 Ru4 N23 C54 12(11) . . . . ?
N25 Ru4 N23 C54 -66.3(9) . . . . ?
N15 Ru4 N23 C54 -157.6(9) . . . . ?
Ru3 Ru4 N23 C54 22.0(9) . . . . ?
N21 Ru4 N23 C55 -69.7(9) . . . . ?
N27 Ru4 N23 C55 -168(10) . . . . ?
N25 Ru4 N23 C55 113.6(9) . . . . ?
N15 Ru4 N23 C55 22.3(9) . . . . ?
Ru3 Ru4 N23 C55 -158.1(9) . . . . ?
N22 Ru3 N24 C54 -68.2(9) . . . . ?
N28 Ru3 N24 C54 42(9) . . . . ?
N26 Ru3 N24 C54 109.1(9) . . . . ?
N18 Ru3 N24 C54 -159.1(9) . . . . ?
Ru4 Ru3 N24 C54 20.1(9) . . . . ?
N22 Ru3 N24 C56 113.8(9) . . . . ?
N28 Ru3 N24 C56 -136(9) . . . . ?
N26 Ru3 N24 C56 -68.9(9) . . . . ?
N18 Ru3 N24 C56 22.9(9) . . . . ?
Ru4 Ru3 N24 C56 -157.9(9) . . . . ?
N23 Ru4 N25 C63 110.0(9) . . . . ?
N21 Ru4 N25 C63 24(7) . . . . ?
N27 Ru4 N25 C63 -67.8(9) . . . . ?
N15 Ru4 N25 C63 -159.0(9) . . . . ?
Ru3 Ru4 N25 C63 20.8(9) . . . . ?
N23 Ru4 N25 C64 -67.4(9) . . . . ?
N21 Ru4 N25 C64 -154(6) . . . . ?
N27 Ru4 N25 C64 114.8(9) . . . . ?
N15 Ru4 N25 C64 23.6(9) . . . . ?
Ru3 Ru4 N25 C64 -156.6(9) . . . . ?
N24 Ru3 N26 C63 -70.8(9) . . . . ?
N22 Ru3 N26 C63 15(9) . . . . ?
N28 Ru3 N26 C63 106.7(9) . . . . ?
N18 Ru3 N26 C63 -161.7(9) . . . . ?
Ru4 Ru3 N26 C63 17.7(9) . . . . ?
N24 Ru3 N26 C65 113.1(10) . . . . ?
N22 Ru3 N26 C65 -161(8) . . . . ?
N28 Ru3 N26 C65 -69.4(10) . . . . ?
N18 Ru3 N26 C65 22.2(10) . . . . ?
Ru4 Ru3 N26 C65 -158.4(9) . . . . ?
N23 Ru4 N27 C72 32(11) . . . . ?
N21 Ru4 N27 C72 -66.1(10) . . . . ?
N25 Ru4 N27 C72 110.6(10) . . . . ?
N15 Ru4 N27 C72 -158.1(10) . . . . ?
Ru3 Ru4 N27 C72 22.2(10) . . . . ?
N23 Ru4 N27 C73 -146(10) . . . . ?
N21 Ru4 N27 C73 115.5(10) . . . . ?
N25 Ru4 N27 C73 -67.8(10) . . . . ?
N15 Ru4 N27 C73 23.4(10) . . . . ?
Ru3 Ru4 N27 C73 -156.2(10) . . . . ?
N24 Ru3 N28 C72 -3(10) . . . . ?
N22 Ru3 N28 C72 107.6(11) . . . . ?
N26 Ru3 N28 C72 -69.8(11) . . . . ?
N18 Ru3 N28 C72 -161.6(11) . . . . ?
Ru4 Ru3 N28 C72 19.2(11) . . . . ?
N24 Ru3 N28 C74 178(100) . . . . ?
N22 Ru3 N28 C74 -72.1(10) . . . . ?
N26 Ru3 N28 C74 110.5(10) . . . . ?
N18 Ru3 N28 C74 18.7(11) . . . . ?
Ru4 Ru3 N28 C74 -160.5(10) . . . . ?
N39 Ru5 N29 C81 -56(6) . . . . ?
N41 Ru5 N29 C81 -146(6) . . . . ?
N35 Ru5 N29 C81 123(6) . . . . ?
N37 Ru5 N29 C81 34(6) . . . . ?
Ru6 Ru5 N29 C81 -131(7) . . . . ?
N36 Ru6 N32 C83 178(7) . . . . ?
N42 Ru6 N32 C83 89(7) . . . . ?
N40 Ru6 N32 C83 -3(7) . . . . ?
N38 Ru6 N32 C83 -93(7) . . . . ?
Ru5 Ru6 N32 C83 -58(13) . . . . ?
N39 Ru5 N35 C85 1(8) . . . . ?
N41 Ru5 N35 C85 109.7(9) . . . . ?
N37 Ru5 N35 C85 -67.3(9) . . . . ?
N29 Ru5 N35 C85 -160.7(9) . . . . ?
Ru6 Ru5 N35 C85 21.4(9) . . . . ?
N39 Ru5 N35 C86 179(100) . . . . ?
N41 Ru5 N35 C86 -72.4(9) . . . . ?
N37 Ru5 N35 C86 110.6(9) . . . . ?
N29 Ru5 N35 C86 17.2(9) . . . . ?
Ru6 Ru5 N35 C86 -160.8(8) . . . . ?
N42 Ru6 N36 C85 -70.5(9) . . . . ?
N40 Ru6 N36 C85 24(7) . . . . ?
N38 Ru6 N36 C85 106.4(10) . . . . ?
N32 Ru6 N36 C85 -164.4(10) . . . . ?
Ru5 Ru6 N36 C85 17.4(9) . . . . ?
N42 Ru6 N36 C87 113.8(10) . . . . ?
N40 Ru6 N36 C87 -152(6) . . . . ?
N38 Ru6 N36 C87 -69.4(10) . . . . ?
N32 Ru6 N36 C87 19.9(10) . . . . ?
Ru5 Ru6 N36 C87 -158.3(10) . . . . ?
N39 Ru5 N37 C94 -70.9(10) . . . . ?
N41 Ru5 N37 C94 16(8) . . . . ?
N35 Ru5 N37 C94 106.3(10) . . . . ?
N29 Ru5 N37 C94 -161.5(10) . . . . ?
Ru6 Ru5 N37 C94 17.9(9) . . . . ?
N39 Ru5 N37 C95 111.5(9) . . . . ?
N41 Ru5 N37 C95 -162(7) . . . . ?
N35 Ru5 N37 C95 -71.3(9) . . . . ?
N29 Ru5 N37 C95 20.9(10) . . . . ?
Ru6 Ru5 N37 C95 -159.6(9) . . . . ?
N36 Ru6 N38 C94 -67.4(11) . . . . ?
N42 Ru6 N38 C94 -10(7) . . . . ?
N40 Ru6 N38 C94 109.2(11) . . . . ?
N32 Ru6 N38 C94 -159.2(11) . . . . ?
Ru5 Ru6 N38 C94 22.0(10) . . . . ?
N36 Ru6 N38 C96 111.7(11) . . . . ?
N42 Ru6 N38 C96 170(6) . . . . ?
N40 Ru6 N38 C96 -71.7(11) . . . . ?
N32 Ru6 N38 C96 19.9(11) . . . . ?
Ru5 Ru6 N38 C96 -158.9(11) . . . . ?
N41 Ru5 N39 C103 -66.7(10) . . . . ?
N35 Ru5 N39 C103 42(8) . . . . ?
N37 Ru5 N39 C103 110.3(10) . . . . ?
N29 Ru5 N39 C103 -156.3(10) . . . . ?
Ru6 Ru5 N39 C103 21.7(9) . . . . ?
N41 Ru5 N39 C104 118.1(9) . . . . ?
N35 Ru5 N39 C104 -133(7) . . . . ?
N37 Ru5 N39 C104 -64.8(9) . . . . ?
N29 Ru5 N39 C104 28.6(9) . . . . ?
Ru6 Ru5 N39 C104 -153.5(9) . . . . ?
N36 Ru6 N40 C103 13(7) . . . . ?
N42 Ru6 N40 C103 107.8(10) . . . . ?
N38 Ru6 N40 C103 -69.0(10) . . . . ?
N32 Ru6 N40 C103 -158.3(10) . . . . ?
Ru5 Ru6 N40 C103 19.9(9) . . . . ?
N36 Ru6 N40 C105 -162(6) . . . . ?
N42 Ru6 N40 C105 -67.1(10) . . . . ?
N38 Ru6 N40 C105 116.2(10) . . . . ?
N32 Ru6 N40 C105 26.9(10) . . . . ?
Ru5 Ru6 N40 C105 -154.9(10) . . . . ?
N39 Ru5 N41 C112 110.8(9) . . . . ?
N35 Ru5 N41 C112 -66.4(9) . . . . ?
N37 Ru5 N41 C112 24(8) . . . . ?
N29 Ru5 N41 C112 -158.7(9) . . . . ?
Ru6 Ru5 N41 C112 21.9(8) . . . . ?
N39 Ru5 N41 C113 -68.4(9) . . . . ?
N35 Ru5 N41 C113 114.4(9) . . . . ?
N37 Ru5 N41 C113 -155(7) . . . . ?
N29 Ru5 N41 C113 22.1(9) . . . . ?
Ru6 Ru5 N41 C113 -157.3(8) . . . . ?
N36 Ru6 N42 C112 112.1(9) . . . . ?
N40 Ru6 N42 C112 -64.5(9) . . . . ?
N38 Ru6 N42 C112 54(7) . . . . ?
N32 Ru6 N42 C112 -156.1(9) . . . . ?
Ru5 Ru6 N42 C112 22.7(9) . . . . ?
N36 Ru6 N42 C114 -66.4(9) . . . . ?
N40 Ru6 N42 C114 117.0(9) . . . . ?
N38 Ru6 N42 C114 -124(6) . . . . ?
N32 Ru6 N42 C114 25.4(10) . . . . ?
Ru5 Ru6 N42 C114 -155.8(9) . . . . ?
Ru1 N1 C1 N2 167(9) . . . . ?
C2 N2 C1 N1 -173(11) . . . . ?
C1 N2 C2 N3 2(14) . . . . ?
Ru2 N4 C3 N5 55(11) . . . . ?
C4 N5 C3 N4 -174(7) . . . . ?
C3 N5 C4 N6 -132(27) . . . . ?
C7 N8 C5 N7 168.8(12) . . . . ?
Ru2 N8 C5 N7 -15.2(17) . . . . ?
C7 N8 C5 C8 -13.0(19) . . . . ?
Ru2 N8 C5 C8 163.0(9) . . . . ?
C6 N7 C5 N8 174.3(13) . . . . ?
Ru1 N7 C5 N8 -2.3(17) . . . . ?
C6 N7 C5 C8 -3.8(18) . . . . ?
Ru1 N7 C5 C8 179.5(9) . . . . ?
N8 C5 C8 C9 101.7(18) . . . . ?
N7 C5 C8 C9 -80.1(18) . . . . ?
N8 C5 C8 C13 -81.8(18) . . . . ?
N7 C5 C8 C13 96.5(17) . . . . ?
C13 C8 C9 C10 6(2) . . . . ?
C5 C8 C9 C10 -178.0(13) . . . . ?
C8 C9 C10 C11 -7(3) . . . . ?
C9 C10 C11 C12 4(4) . . . . ?
C10 C11 C12 C13 0(3) . . . . ?
C9 C8 C13 C12 -1(3) . . . . ?
C5 C8 C13 C12 -177.5(16) . . . . ?
C11 C12 C13 C8 -2(3) . . . . ?
C16 N10 C14 N9 166.7(11) . . . . ?
Ru2 N10 C14 N9 -14.2(16) . . . . ?
C16 N10 C14 C17 -5.7(19) . . . . ?
Ru2 N10 C14 C17 173.4(8) . . . . ?
C15 N9 C14 N10 169.9(12) . . . . ?
Ru1 N9 C14 N10 -3.3(15) . . . . ?
C15 N9 C14 C17 -17.7(17) . . . . ?
Ru1 N9 C14 C17 169.2(8) . . . . ?
N10 C14 C17 C18 -84.4(15) . . . . ?
N9 C14 C17 C18 103.1(14) . . . . ?
N10 C14 C17 C22 99.0(16) . . . . ?
N9 C14 C17 C22 -73.5(16) . . . . ?
C22 C17 C18 C19 -2(2) . . . . ?
C14 C17 C18 C19 -178.1(12) . . . . ?
C17 C18 C19 C20 -2(2) . . . . ?
C18 C19 C20 C21 3(2) . . . . ?
C19 C20 C21 C22 0(3) . . . . ?
C20 C21 C22 C17 -3(2) . . . . ?
C18 C17 C22 C21 4(2) . . . . ?
C14 C17 C22 C21 -179.1(13) . . . . ?
C25 N12 C23 N11 162.6(10) . . . . ?
Ru1 N12 C23 N11 -7.5(15) . . . . ?
C25 N12 C23 C26 -17.0(17) . . . . ?
Ru1 N12 C23 C26 173.0(9) . . . . ?
C24 N11 C23 N12 169.9(11) . . . . ?
Ru2 N11 C23 N12 -10.3(14) . . . . ?
C24 N11 C23 C26 -10.6(17) . . . . ?
Ru2 N11 C23 C26 169.2(9) . . . . ?
N12 C23 C26 C27 108.9(14) . . . . ?
N11 C23 C26 C27 -70.6(16) . . . . ?
N12 C23 C26 C31 -64.9(17) . . . . ?
N11 C23 C26 C31 115.6(14) . . . . ?
C31 C26 C27 C28 0.2(18) . . . . ?
C23 C26 C27 C28 -173.9(12) . . . . ?
C26 C27 C28 C29 -1(2) . . . . ?
C27 C28 C29 C30 0(3) . . . . ?
C28 C29 C30 C31 1(3) . . . . ?
C29 C30 C31 C26 -1(3) . . . . ?
C27 C26 C31 C30 1(2) . . . . ?
C23 C26 C31 C30 174.6(13) . . . . ?
C34 N14 C32 N13 168.5(10) . . . . ?
Ru1 N14 C32 N13 -13.7(14) . . . . ?
C34 N14 C32 C35 -12.9(17) . . . . ?
Ru1 N14 C32 C35 165.0(9) . . . . ?
C33 N13 C32 N14 169.9(10) . . . . ?
Ru2 N13 C32 N14 -6.1(15) . . . . ?
C33 N13 C32 C35 -8.7(17) . . . . ?
Ru2 N13 C32 C35 175.3(9) . . . . ?
N14 C32 C35 C40 109.8(15) . . . . ?
N13 C32 C35 C40 -71.6(17) . . . . ?
N14 C32 C35 C36 -75.7(17) . . . . ?
N13 C32 C35 C36 102.9(16) . . . . ?
C40 C35 C36 C37 -2(3) . . . . ?
C32 C35 C36 C37 -176.8(19) . . . . ?
C35 C36 C37 C38 -1(4) . . . . ?
C36 C37 C38 C39 2(4) . . . . ?
C37 C38 C39 C40 -1(4) . . . . ?
C36 C35 C40 C39 3(2) . . . . ?
C32 C35 C40 C39 177.8(13) . . . . ?
C38 C39 C40 C35 -2(3) . . . . ?
Ru3 N18 C41 N19 -13(24) . . . . ?
C42 N19 C41 N18 -176(13) . . . . ?
C41 N19 C42 N20 -17(18) . . . . ?
Ru4 N15 C43 N16 98(38) . . . . ?
C44 N16 C43 N15 -180(100) . . . . ?
C43 N16 C44 N17 132(9) . . . . ?
C46 N21 C45 N22 165.3(11) . . . . ?
Ru4 N21 C45 N22 -9.0(16) . . . . ?
C46 N21 C45 C48 -20.4(18) . . . . ?
Ru4 N21 C45 C48 165.2(9) . . . . ?
C47 N22 C45 N21 167.9(11) . . . . ?
Ru3 N22 C45 N21 -10.1(15) . . . . ?
C47 N22 C45 C48 -6.5(17) . . . . ?
Ru3 N22 C45 C48 175.4(8) . . . . ?
N21 C45 C48 C53 -68.8(17) . . . . ?
N22 C45 C48 C53 105.4(14) . . . . ?
N21 C45 C48 C49 111.5(15) . . . . ?
N22 C45 C48 C49 -74.3(16) . . . . ?
C53 C48 C49 C50 0.1(19) . . . . ?
C45 C48 C49 C50 179.8(13) . . . . ?
C48 C49 C50 C51 0(2) . . . . ?
C49 C50 C51 C52 0(3) . . . . ?
C50 C51 C52 C53 2(2) . . . . ?
C49 C48 C53 C52 0.9(19) . . . . ?
C45 C48 C53 C52 -178.8(12) . . . . ?
C51 C52 C53 C48 -2(2) . . . . ?
C56 N24 C54 N23 169.5(11) . . . . ?
Ru3 N24 C54 N23 -8.5(15) . . . . ?
C56 N24 C54 C57 -9.7(17) . . . . ?
Ru3 N24 C54 C57 172.3(8) . . . . ?
C55 N23 C54 N24 168.0(10) . . . . ?
Ru4 N23 C54 N24 -12.1(16) . . . . ?
C55 N23 C54 C57 -12.9(17) . . . . ?
Ru4 N23 C54 C57 167.1(8) . . . . ?
N24 C54 C57 C58 -74.0(12) . . . . ?
N23 C54 C57 C58 106.9(12) . . . . ?
N24 C54 C57 C62 107.0(11) . . . . ?
N23 C54 C57 C62 -72.2(13) . . . . ?
C62 C57 C58 C59 0.0 . . . . ?
C54 C57 C58 C59 -179.1(9) . . . . ?
C57 C58 C59 C60 0.0 . . . . ?
C58 C59 C60 C61 0.0 . . . . ?
C59 C60 C61 C62 0.0 . . . . ?
C60 C61 C62 C57 0.0 . . . . ?
C58 C57 C62 C61 0.0 . . . . ?
C54 C57 C62 C61 179.0(10) . . . . ?
C64 N25 C63 N26 165.1(11) . . . . ?
Ru4 N25 C63 N26 -12.4(15) . . . . ?
C64 N25 C63 C66 -12.7(18) . . . . ?
Ru4 N25 C63 C66 169.8(10) . . . . ?
C65 N26 C63 N25 169.6(11) . . . . ?
Ru3 N26 C63 N25 -6.5(15) . . . . ?
C65 N26 C63 C66 -12.5(18) . . . . ?
Ru3 N26 C63 C66 171.4(10) . . . . ?
N25 C63 C66 C71 100.1(16) . . . . ?
N26 C63 C66 C71 -77.7(17) . . . . ?
N25 C63 C66 C67 -75.4(16) . . . . ?
N26 C63 C66 C67 106.7(14) . . . . ?
C71 C66 C67 C68 0(2) . . . . ?
C63 C66 C67 C68 175.4(14) . . . . ?
C66 C67 C68 C69 -2(3) . . . . ?
C67 C68 C69 C70 4(3) . . . . ?
C68 C69 C70 C71 -3(3) . . . . ?
C67 C66 C71 C70 1(2) . . . . ?
C63 C66 C71 C70 -174.4(13) . . . . ?
C69 C70 C71 C66 0(2) . . . . ?
C74 N28 C72 N27 172.6(12) . . . . ?
Ru3 N28 C72 N27 -7.1(18) . . . . ?
C74 N28 C72 C75 -10(2) . . . . ?
Ru3 N28 C72 C75 170.0(12) . . . . ?
C73 N27 C72 N28 165.2(13) . . . . ?
Ru4 N27 C72 N28 -13.2(18) . . . . ?
C73 N27 C72 C75 -12(2) . . . . ?
Ru4 N27 C72 C75 169.6(11) . . . . ?
N28 C72 C75 C76 98(2) . . . . ?
N27 C72 C75 C76 -85.3(19) . . . . ?
N28 C72 C75 C80 -79(2) . . . . ?
N27 C72 C75 C80 98.1(18) . . . . ?
C80 C75 C76 C77 -5(3) . . . . ?
C72 C75 C76 C77 178.4(19) . . . . ?
C75 C76 C77 C78 1(4) . . . . ?
C76 C77 C78 C79 3(5) . . . . ?
C77 C78 C79 C80 -3(4) . . . . ?
C76 C75 C80 C79 5(3) . . . . ?
C72 C75 C80 C79 -178.6(15) . . . . ?
C78 C79 C80 C75 -1(3) . . . . ?
Ru5 N29 C81 N30 102(16) . . . . ?
C82 N30 C81 N29 176(15) . . . . ?
C81 N30 C82 N31 166(6) . . . . ?
Ru6 N32 C83 N33 74(13) . . . . ?
C84 N33 C83 N32 170(9) . . . . ?
C83 N33 C84 N34 -155(13) . . . . ?
C87 N36 C85 N35 170.5(12) . . . . ?
Ru6 N36 C85 N35 -5.3(16) . . . . ?
C87 N36 C85 C88 -7.7(19) . . . . ?
Ru6 N36 C85 C88 176.5(10) . . . . ?
C86 N35 C85 N36 168.3(11) . . . . ?
Ru5 N35 C85 N36 -13.8(16) . . . . ?
C86 N35 C85 C88 -13.3(18) . . . . ?
Ru5 N35 C85 C88 164.5(9) . . . . ?
N36 C85 C88 C89 98.5(16) . . . . ?
N35 C85 C88 C89 -79.8(16) . . . . ?
N36 C85 C88 C93 -77.7(18) . . . . ?
N35 C85 C88 C93 104.0(16) . . . . ?
C93 C88 C89 C90 3(2) . . . . ?
C85 C88 C89 C90 -173.4(15) . . . . ?
C88 C89 C90 C91 -5(3) . . . . ?
C89 C90 C91 C92 4(3) . . . . ?
C90 C91 C92 C93 -3(3) . . . . ?
C91 C92 C93 C88 1(3) . . . . ?
C89 C88 C93 C92 -1(2) . . . . ?
C85 C88 C93 C92 175.1(15) . . . . ?
C96 N38 C94 N37 167.3(12) . . . . ?
Ru6 N38 C94 N37 -13.5(17) . . . . ?
C96 N38 C94 C97 -10(2) . . . . ?
Ru6 N38 C94 C97 169.3(11) . . . . ?
C95 N37 C94 N38 171.6(12) . . . . ?
Ru5 N37 C94 N38 -5.9(17) . . . . ?
C95 N37 C94 C97 -10.9(18) . . . . ?
Ru5 N37 C94 C97 171.6(9) . . . . ?
N38 C94 C97 C98 94(2) . . . . ?
N37 C94 C97 C98 -83(2) . . . . ?
N38 C94 C97 C102 -85(2) . . . . ?
N37 C94 C97 C102 97.5(19) . . . . ?
C102 C97 C98 C99 -6(3) . . . . ?
C94 C97 C98 C99 174.5(18) . . . . ?
C97 C98 C99 C100 1(4) . . . . ?
C98 C99 C100 C101 2(6) . . . . ?
C99 C100 C101 C102 0(7) . . . . ?
C98 C97 C102 C101 7(3) . . . . ?
C94 C97 C102 C101 -173(2) . . . . ?
C100 C101 C102 C97 -5(5) . . . . ?
C104 N39 C103 N40 163.5(11) . . . . ?
Ru5 N39 C103 N40 -11.7(16) . . . . ?
C104 N39 C103 C106 -16.4(19) . . . . ?
Ru5 N39 C103 C106 168.4(9) . . . . ?
C105 N40 C103 N39 166.3(11) . . . . ?
Ru6 N40 C103 N39 -8.7(16) . . . . ?
C105 N40 C103 C106 -13.9(18) . . . . ?
Ru6 N40 C103 C106 171.2(9) . . . . ?
N39 C103 C106 C111 112.1(15) . . . . ?
N40 C103 C106 C111 -67.7(17) . . . . ?
N39 C103 C106 C107 -65.2(18) . . . . ?
N40 C103 C106 C107 115.0(14) . . . . ?
C111 C106 C107 C108 1(2) . . . . ?
C103 C106 C107 C108 178.8(15) . . . . ?
C106 C107 C108 C109 3(3) . . . . ?
C107 C108 C109 C110 -5(3) . . . . ?
C108 C109 C110 C111 4(3) . . . . ?
C107 C106 C111 C110 -2.9(18) . . . . ?
C103 C106 C111 C110 179.7(12) . . . . ?
C109 C110 C111 C106 0(2) . . . . ?
C113 N41 C112 N42 169.1(11) . . . . ?
Ru5 N41 C112 N42 -10.1(15) . . . . ?
C113 N41 C112 C115 -16.3(17) . . . . ?
Ru5 N41 C112 C115 164.5(9) . . . . ?
C114 N42 C112 N41 166.7(11) . . . . ?
Ru6 N42 C112 N41 -11.8(15) . . . . ?
C114 N42 C112 C115 -7.7(18) . . . . ?
Ru6 N42 C112 C115 173.8(9) . . . . ?
N41 C112 C115 C116 -64.1(17) . . . . ?
N42 C112 C115 C116 110.4(15) . . . . ?
N41 C112 C115 C120 108.2(14) . . . . ?
N42 C112 C115 C120 -77.4(17) . . . . ?
C120 C115 C116 C117 2(3) . . . . ?
C112 C115 C116 C117 174.6(19) . . . . ?
C115 C116 C117 C118 -2(4) . . . . ?
C116 C117 C118 C119 2(5) . . . . ?
C117 C118 C119 C120 -3(4) . . . . ?
C116 C115 C120 C119 -3(2) . . . . ?
C112 C115 C120 C119 -175.2(12) . . . . ?
C118 C119 C120 C115 3(2) . . . . ?
O1 C526 O2 C525 -3(7) . . . . ?
C523 C526 O2 C525 178(4) . . . . ?
C524 C525 O2 C526 -177(4) . . . . ?
